data_7049825
loop_
_publ_author_name
'Pastor-Medrano, Jes\'us'
'Rodr\'iguez-Raya, Francisco R'
'Bernab\'e-Pablo, Erandi'
'Mireles-Ch\'avez, Daniel A'
'Jancik, Vojtech'
'Mart\'inez-Otero, Diego'
'Moya-Cabrera, M\'onica'

_publ_section_title
;
 Metal-directed self-assembly of transition metal
 heterometallascorpionates.
;
_journal_issue 19
_journal_name_full 'Dalton transactions (Cambridge, England : 2003)'
_journal_page_first 6571
_journal_page_last 6580
_journal_paper_doi 10.1039/c9dt00683d
_journal_volume 48
_journal_year 2019
_chemical_formula_moiety 'C180 H168 Co2 K2 N18 O6 P12 Se12'
_chemical_formula_sum 'C180 H168 Co2 K2 N18 O6 P12 Se12'
_chemical_formula_weight 4194.53
_chemical_properties_physical Air-sensitive
_space_group_crystal_system triclinic
_space_group_IT_number 2
_space_group_name_Hall '-P 1'
_space_group_name_H-M_alt 'P -1'
_symmetry_space_group_name_Hall '-P 1'
_symmetry_space_group_name_H-M 'P -1'
_atom_sites_solution_hydrogens geom
_audit_creation_method SHELXL-2014/7
_audit_update_record
;
2019-01-20 deposited with the CCDC.    2019-04-12 downloaded from the CCDC.
;
_cell_angle_alpha 67.8293(16)
_cell_angle_beta 90.0911(17)
_cell_angle_gamma 62.7076(15)
_cell_formula_units_Z 1
_cell_length_a 16.2092(15)
_cell_length_b 16.4743(16)
_cell_length_c 20.887(2)
_cell_measurement_reflns_used 9878
_cell_measurement_temperature 250(2)
_cell_measurement_theta_max 27.50
_cell_measurement_theta_min 2.48
_cell_volume 4485.7(7)
_computing_cell_refinement 'Bruker SAINT'
_computing_data_collection 'Bruker APEX2'
_computing_data_reduction 'Bruker SAINT'
_computing_molecular_graphics 'Bruker SHELXTL'
_computing_publication_material 'Bruker SHELXTL'
_computing_structure_refinement 'SHELXL-2014/7 (Sheldrick, 2014)'
_computing_structure_solution 'SHELXS-97 (Sheldrick 2008)'
_diffrn_ambient_temperature 250(2)
_diffrn_measured_fraction_theta_full 0.999
_diffrn_measured_fraction_theta_max 0.999
_diffrn_measurement_device_type 'Bruker APEX-II CCD'
_diffrn_measurement_method '\w scans'
_diffrn_radiation_monochromator mirrors
_diffrn_radiation_type MoK\a
_diffrn_radiation_wavelength 0.71073
_diffrn_reflns_av_R_equivalents 0.0261
_diffrn_reflns_av_unetI/netI 0.0216
_diffrn_reflns_Laue_measured_fraction_full 0.999
_diffrn_reflns_Laue_measured_fraction_max 0.999
_diffrn_reflns_limit_h_max 21
_diffrn_reflns_limit_h_min -21
_diffrn_reflns_limit_k_max 21
_diffrn_reflns_limit_k_min -21
_diffrn_reflns_limit_l_max 27
_diffrn_reflns_limit_l_min -27
_diffrn_reflns_number 82031
_diffrn_reflns_point_group_measured_fraction_full 0.999
_diffrn_reflns_point_group_measured_fraction_max 0.999
_diffrn_reflns_theta_full 25.242
_diffrn_reflns_theta_max 27.445
_diffrn_reflns_theta_min 2.039
_diffrn_source 'Incoatec ImuS'
_exptl_absorpt_coefficient_mu 2.833
_exptl_absorpt_correction_T_max 0.7456
_exptl_absorpt_correction_T_min 0.6282
_exptl_absorpt_correction_type multi-scan
_exptl_absorpt_process_details 'SADABS 2014/5, Sheldrick'
_exptl_crystal_colour pink
_exptl_crystal_density_diffrn 1.553
_exptl_crystal_description Prism
_exptl_crystal_F_000 2102
_exptl_crystal_recrystallization_method 'Re-crystallisation from solvent: THF'
_exptl_crystal_size_max 0.313
_exptl_crystal_size_mid 0.272
_exptl_crystal_size_min 0.212
_refine_diff_density_max 0.796
_refine_diff_density_min -0.723
_refine_diff_density_rms 0.062
_refine_ls_extinction_method none
_refine_ls_goodness_of_fit_ref 0.995
_refine_ls_hydrogen_treatment constr
_refine_ls_matrix_type full
_refine_ls_number_parameters 2094
_refine_ls_number_reflns 20461
_refine_ls_number_restraints 6700
_refine_ls_restrained_S_all 0.949
_refine_ls_R_factor_all 0.0430
_refine_ls_R_factor_gt 0.0334
_refine_ls_shift/su_max 0.004
_refine_ls_shift/su_mean 0.000
_refine_ls_structure_factor_coef Fsqd
_refine_ls_weighting_details 'w=1/[\s^2^(Fo^2^)+(0.0468P)^2^+4.4777P] where P=(Fo^2^+2Fc^2^)/3'
_refine_ls_weighting_scheme calc
_refine_ls_wR_factor_gt 0.0858
_refine_ls_wR_factor_ref 0.0914
_reflns_Friedel_coverage 0.000
_reflns_number_gt 17162
_reflns_number_total 20461
_reflns_threshold_expression 'I > 2\s(I)'
_cod_data_source_file c9dt00683d2.cif
_cod_data_source_block Comp4b
_cod_depositor_comments 'Adding full bibliography for 7049816--7049826.cif.'
_cod_original_cell_volume 4485.6(7)
_cod_database_code 7049825
_shelx_shelxl_version_number 2014/7
_shelx_space_group_comment
; 
The symmetry employed for this shelxl refinement is uniquely defined 
by the following loop, which should always be used as a source of 
symmetry information in preference to the above space-group names. 
They are only intended as comments. 
;
_shelx_estimated_absorpt_t_min 0.471
_shelx_estimated_absorpt_t_max 0.585

loop_
_space_group_symop_operation_xyz
'x, y, z'
'-x, -y, -z'

loop_
_atom_site_label
_atom_site_type_symbol
_atom_site_fract_x
_atom_site_fract_y
_atom_site_fract_z
_atom_site_U_iso_or_equiv
_atom_site_adp_type
_atom_site_occupancy
_atom_site_site_symmetry_order
_atom_site_calc_flag
_atom_site_refinement_flags_posn
_atom_site_refinement_flags_adp
_atom_site_refinement_flags_occupancy
_atom_site_disorder_assembly
_atom_site_disorder_group
Se3 Se 0.21370(2) 0.69799(2) 0.13664(2) 0.03596(6) Uani 1 1 d . . . . .
Se4 Se -0.01198(2) 0.53949(2) 0.34944(2) 0.05230(8) Uani 1 1 d . . . . .
Se5 Se 0.45514(2) 0.63717(2) 0.12139(2) 0.04863(8) Uani 1 1 d . . . . .
Co1 Co 0.38280(2) 0.56455(2) 0.22374(2) 0.02759(7) Uani 1 1 d D . . . .
K1 K 0.45202(5) 0.51463(5) 0.41808(3) 0.04601(14) Uani 1 1 d D . . . .
P3 P 0.13576(4) 0.63962(4) 0.20340(3) 0.02992(12) Uani 1 1 d D . . . .
P4 P 0.12327(4) 0.42199(5) 0.35838(3) 0.03305(13) Uani 1 1 d D . . . .
P5 P 0.44206(5) 0.75518(5) 0.14770(4) 0.03635(14) Uani 1 1 d D . . . .
N4 N 0.30693(13) 0.51689(14) 0.29550(10) 0.0283(4) Uani 1 1 d . . . . .
N5 N 0.35343(14) 0.43892(15) 0.35862(11) 0.0333(4) Uani 1 1 d . . . . .
N6 N 0.29777(14) 0.40213(16) 0.38692(11) 0.0342(4) Uani 1 1 d . . . . .
N7 N 0.37060(14) 0.67802(14) 0.25501(10) 0.0293(4) Uani 1 1 d . . . . .
N8 N 0.31892(15) 0.69573(15) 0.30277(11) 0.0339(4) Uani 1 1 d . . . . .
N9 N 0.28366(16) 0.79118(16) 0.29271(11) 0.0373(5) Uani 1 1 d . . . . .
C1 C 0.5751(4) 0.3599(5) 0.2747(4) 0.0323(4) Uani 0.492(2) 1 d D U P A 1
C2 C 0.6655(3) 0.3218(4) 0.3135(4) 0.0326(4) Uani 0.492(2) 1 d D U P A 1
N1 N 0.5170(4) 0.4447(5) 0.2825(4) 0.0317(4) Uani 0.492(2) 1 d D U P A 1
N2 N 0.5675(4) 0.4592(5) 0.3236(3) 0.0330(4) Uani 0.492(2) 1 d D U P A 1
N3 N 0.6582(4) 0.3848(4) 0.3427(3) 0.0333(4) Uani 0.492(2) 1 d D U P A 1
P1 P 0.5267(3) 0.3259(3) 0.2180(2) 0.0345(3) Uani 0.492(2) 1 d D U P A 1
Se1 Se 0.3849(4) 0.4469(4) 0.1658(3) 0.0376(4) Uani 0.492(2) 1 d D U P A 1
C3 C 0.5997(5) 0.3047(4) 0.1532(3) 0.0398(4) Uani 0.492(2) 1 d D U P A 1
C4 C 0.6734(4) 0.2092(4) 0.1646(3) 0.0435(5) Uani 0.492(2) 1 d D U P A 1
H4 H 0.6890 0.1526 0.2081 0.052 Uiso 0.492(2) 1 calc R U P A 1
C5 C 0.7239(4) 0.1976(4) 0.1118(3) 0.0469(5) Uani 0.492(2) 1 d D U P A 1
H5 H 0.7732 0.1327 0.1186 0.056 Uiso 0.492(2) 1 calc R U P A 1
C6 C 0.7020(4) 0.2801(4) 0.0500(3) 0.0480(6) Uani 0.492(2) 1 d D U P A 1
H6 H 0.7369 0.2720 0.0142 0.058 Uiso 0.492(2) 1 calc R U P A 1
C7 C 0.6302(4) 0.3746(4) 0.0387(3) 0.0476(5) Uani 0.492(2) 1 d D U P A 1
H7 H 0.6170 0.4313 -0.0041 0.057 Uiso 0.492(2) 1 calc R U P A 1
C8 C 0.5774(4) 0.3869(4) 0.0897(3) 0.0442(5) Uani 0.492(2) 1 d D U P A 1
H8 H 0.5261 0.4515 0.0811 0.053 Uiso 0.492(2) 1 calc R U P A 1
C9 C 0.5233(5) 0.2128(4) 0.2716(3) 0.0406(4) Uani 0.492(2) 1 d D U P A 1
C10 C 0.4970(5) 0.2055(4) 0.3359(3) 0.0445(5) Uani 0.492(2) 1 d D U P A 1
H10 H 0.4779 0.2596 0.3492 0.053 Uiso 0.492(2) 1 calc R U P A 1
C11 C 0.4997(5) 0.1145(4) 0.3811(3) 0.0480(5) Uani 0.492(2) 1 d D U P A 1
H11 H 0.5019 0.0971 0.4302 0.058 Uiso 0.492(2) 1 calc R U P A 1
C12 C 0.4991(5) 0.0519(4) 0.3525(3) 0.0482(6) Uani 0.492(2) 1 d D U P A 1
H12 H 0.4861 -0.0005 0.3790 0.058 Uiso 0.492(2) 1 calc R U P A 1
C13 C 0.5167(5) 0.0640(4) 0.2867(3) 0.0468(5) Uani 0.492(2) 1 d D U P A 1
H13 H 0.5200 0.0176 0.2689 0.056 Uiso 0.492(2) 1 calc R U P A 1
C14 C 0.5298(4) 0.1440(4) 0.2455(3) 0.0438(5) Uani 0.492(2) 1 d D U P A 1
H14 H 0.5432 0.1519 0.2000 0.053 Uiso 0.492(2) 1 calc R U P A 1
P2 P 0.7792(3) 0.2136(3) 0.3291(2) 0.0341(3) Uani 0.492(2) 1 d D U P A 1
Se2 Se 0.7777(5) 0.0761(4) 0.3644(4) 0.0453(7) Uani 0.492(2) 1 d D U P A 1
C15 C 0.8215(5) 0.2455(4) 0.2478(3) 0.0398(4) Uani 0.492(2) 1 d D U P A 1
C16 C 0.8917(4) 0.1685(4) 0.2341(3) 0.0439(5) Uani 0.492(2) 1 d D U P A 1
H16 H 0.9149 0.1000 0.2662 0.053 Uiso 0.492(2) 1 calc R U P A 1
C17 C 0.9278(4) 0.1912(4) 0.1740(3) 0.0468(5) Uani 0.492(2) 1 d D U P A 1
H17 H 0.9745 0.1384 0.1642 0.056 Uiso 0.492(2) 1 calc R U P A 1
C18 C 0.8965(4) 0.2893(5) 0.1288(3) 0.0466(6) Uani 0.492(2) 1 d D U P A 1
H18 H 0.9204 0.3041 0.0869 0.056 Uiso 0.492(2) 1 calc R U P A 1
C19 C 0.8315(4) 0.3671(4) 0.1425(3) 0.0462(5) Uani 0.492(2) 1 d D U P A 1
H19 H 0.8132 0.4350 0.1122 0.055 Uiso 0.492(2) 1 calc R U P A 1
C20 C 0.7924(5) 0.3443(4) 0.2020(3) 0.0437(5) Uani 0.492(2) 1 d D U P A 1
H20 H 0.7452 0.3975 0.2111 0.052 Uiso 0.492(2) 1 calc R U P A 1
C21 C 0.8580(5) 0.2140(5) 0.3915(3) 0.0376(4) Uani 0.492(2) 1 d D U P A 1
C22 C 0.9126(4) 0.1248(4) 0.4523(3) 0.0397(4) Uani 0.492(2) 1 d D U P A 1
H22 H 0.9048 0.0680 0.4615 0.048 Uiso 0.492(2) 1 calc R U P A 1
C23 C 0.9783(4) 0.1184(4) 0.4995(3) 0.0408(4) Uani 0.492(2) 1 d D U P A 1
H23 H 1.0116 0.0595 0.5426 0.049 Uiso 0.492(2) 1 calc R U P A 1
C24 C 0.9947(4) 0.1978(4) 0.4835(3) 0.0402(5) Uani 0.492(2) 1 d D U P A 1
H24 H 1.0445 0.1909 0.5129 0.048 Uiso 0.492(2) 1 calc R U P A 1
C25 C 0.9385(4) 0.2886(4) 0.4244(3) 0.0399(5) Uani 0.492(2) 1 d D U P A 1
H25 H 0.9444 0.3462 0.4166 0.048 Uiso 0.492(2) 1 calc R U P A 1
C26 C 0.8737(4) 0.2943(4) 0.3768(3) 0.0388(4) Uani 0.492(2) 1 d D U P A 1
H26 H 0.8401 0.3536 0.3340 0.047 Uiso 0.492(2) 1 calc R U P A 1
C1A C 0.5753(4) 0.3603(5) 0.2747(4) 0.0323(4) Uani 0.508(2) 1 d D U P A 2
C2A C 0.6640(3) 0.3172(4) 0.3175(4) 0.0325(4) Uani 0.508(2) 1 d D U P A 2
N1A N 0.5175(4) 0.4449(5) 0.2829(4) 0.0317(4) Uani 0.508(2) 1 d D U P A 2
N2A N 0.5683(4) 0.4525(5) 0.3288(3) 0.0329(4) Uani 0.508(2) 1 d D U P A 2
N3A N 0.6572(4) 0.3761(4) 0.3502(3) 0.0333(4) Uani 0.508(2) 1 d D U P A 2
P1A P 0.5239(3) 0.3236(3) 0.2218(2) 0.0346(3) Uani 0.508(2) 1 d D U P A 2
Se1A Se 0.3876(4) 0.4492(4) 0.1629(3) 0.0388(5) Uani 0.508(2) 1 d D U P A 2
C3A C 0.6016(4) 0.2860(4) 0.1637(3) 0.0398(4) Uani 0.508(2) 1 d D U P A 2
C4A C 0.6559(4) 0.1863(4) 0.1741(3) 0.0438(5) Uani 0.508(2) 1 d D U P A 2
H4A H 0.6589 0.1330 0.2153 0.053 Uiso 0.508(2) 1 calc R U P A 2
C5A C 0.7059(4) 0.1663(4) 0.1229(3) 0.0473(6) Uani 0.508(2) 1 d D U P A 2
H5A H 0.7410 0.0986 0.1284 0.057 Uiso 0.508(2) 1 calc R U P A 2
C6A C 0.7056(4) 0.2407(4) 0.0655(3) 0.0484(6) Uani 0.508(2) 1 d D U P A 2
H6A H 0.7410 0.2244 0.0318 0.058 Uiso 0.508(2) 1 calc R U P A 2
C7A C 0.6548(4) 0.3395(4) 0.0554(3) 0.0477(5) Uani 0.508(2) 1 d D U P A 2
H7A H 0.6549 0.3917 0.0150 0.057 Uiso 0.508(2) 1 calc R U P A 2
C8A C 0.6029(4) 0.3619(4) 0.1057(3) 0.0444(5) Uani 0.508(2) 1 d D U P A 2
H8A H 0.5683 0.4298 0.1001 0.053 Uiso 0.508(2) 1 calc R U P A 2
C9A C 0.5109(5) 0.2187(4) 0.2813(3) 0.0405(4) Uani 0.508(2) 1 d D U P A 2
C10A C 0.5117(5) 0.2017(4) 0.3513(3) 0.0447(5) Uani 0.508(2) 1 d D U P A 2
H10A H 0.5350 0.2318 0.3717 0.054 Uiso 0.508(2) 1 calc R U P A 2
C11A C 0.4769(4) 0.1380(4) 0.3919(3) 0.0482(5) Uani 0.508(2) 1 d D U P A 2
H11A H 0.4570 0.1410 0.4341 0.058 Uiso 0.508(2) 1 calc R U P A 2
C12A C 0.4727(4) 0.0720(4) 0.3690(3) 0.0485(6) Uani 0.508(2) 1 d D U P A 2
H12A H 0.4645 0.0183 0.4006 0.058 Uiso 0.508(2) 1 calc R U P A 2
C13A C 0.4800(4) 0.0819(4) 0.3018(3) 0.0470(5) Uani 0.508(2) 1 d D U P A 2
H13A H 0.4740 0.0374 0.2861 0.056 Uiso 0.508(2) 1 calc R U P A 2
C14A C 0.4963(4) 0.1577(4) 0.2563(3) 0.0443(5) Uani 0.508(2) 1 d D U P A 2
H14A H 0.4974 0.1679 0.2084 0.053 Uiso 0.508(2) 1 calc R U P A 2
P2A P 0.7795(3) 0.2135(3) 0.3283(2) 0.0340(3) Uani 0.508(2) 1 d D U P A 2
Se2A Se 0.7822(5) 0.0755(3) 0.3559(4) 0.0451(6) Uani 0.508(2) 1 d D U P A 2
C15A C 0.8137(5) 0.2608(4) 0.2453(3) 0.0398(4) Uani 0.508(2) 1 d D U P A 2
C16A C 0.8717(4) 0.1949(4) 0.2183(3) 0.0442(5) Uani 0.508(2) 1 d D U P A 2
H16A H 0.8901 0.1254 0.2417 0.053 Uiso 0.508(2) 1 calc R U P A 2
C17A C 0.9035(4) 0.2289(5) 0.1572(3) 0.0467(5) Uani 0.508(2) 1 d D U P A 2
H17A H 0.9459 0.1828 0.1402 0.056 Uiso 0.508(2) 1 calc R U P A 2
C18A C 0.8730(4) 0.3294(5) 0.1223(3) 0.0469(6) Uani 0.508(2) 1 d D U P A 2
H18A H 0.8941 0.3530 0.0803 0.056 Uiso 0.508(2) 1 calc R U P A 2
C19A C 0.8120(4) 0.3978(4) 0.1465(3) 0.0463(6) Uani 0.508(2) 1 d D U P A 2
H19A H 0.7906 0.4678 0.1209 0.056 Uiso 0.508(2) 1 calc R U P A 2
C20A C 0.7825(5) 0.3635(4) 0.2085(3) 0.0437(5) Uani 0.508(2) 1 d D U P A 2
H20A H 0.7411 0.4098 0.2258 0.052 Uiso 0.508(2) 1 calc R U P A 2
C21A C 0.8582(8) 0.2101(9) 0.3929(4) 0.0377(4) Uani 0.323(3) 1 d D U P A 2
C22A C 0.8765(7) 0.1449(6) 0.4640(4) 0.0390(5) Uani 0.323(3) 1 d D U P A 2
H22A H 0.8471 0.1044 0.4779 0.047 Uiso 0.323(3) 1 calc R U P A 2
C23A C 0.9379(7) 0.1386(6) 0.5151(4) 0.0400(5) Uani 0.323(3) 1 d D U P A 2
H23A H 0.9557 0.0889 0.5624 0.048 Uiso 0.323(3) 1 calc R U P A 2
C24A C 0.9719(6) 0.2045(6) 0.4962(4) 0.0402(5) Uani 0.323(3) 1 d D U P A 2
H24A H 1.0012 0.2118 0.5315 0.048 Uiso 0.323(3) 1 calc R U P A 2
C25A C 0.9634(6) 0.2604(7) 0.4255(4) 0.0397(5) Uani 0.323(3) 1 d D U P A 2
H25A H 1.0008 0.2922 0.4116 0.048 Uiso 0.323(3) 1 calc R U P A 2
C26A C 0.8994(6) 0.2701(7) 0.3744(4) 0.0388(4) Uani 0.323(3) 1 d D U P A 2
H26A H 0.8844 0.3182 0.3268 0.047 Uiso 0.323(3) 1 calc R U P A 2
C21B C 0.8573(14) 0.2006(19) 0.3992(6) 0.0377(4) Uani 0.185(3) 1 d D U P A 3
C22B C 0.8458(10) 0.1660(11) 0.4686(6) 0.0391(5) Uani 0.185(3) 1 d D U P A 3
H22B H 0.7983 0.1474 0.4796 0.047 Uiso 0.185(3) 1 calc R U P A 3
C23B C 0.9036(10) 0.1588(11) 0.5216(7) 0.0400(5) Uani 0.185(3) 1 d D U P A 3
H23B H 0.8884 0.1499 0.5668 0.048 Uiso 0.185(3) 1 calc R U P A 3
C24B C 0.9855(9) 0.1650(13) 0.5068(7) 0.0400(5) Uani 0.185(3) 1 d D U P A 3
H24B H 1.0395 0.1332 0.5435 0.048 Uiso 0.185(3) 1 calc R U P A 3
C25B C 0.9856(10) 0.2187(12) 0.4372(7) 0.0399(5) Uani 0.185(3) 1 d D U P A 3
H25B H 1.0255 0.2478 0.4265 0.048 Uiso 0.185(3) 1 calc R U P A 3
C26B C 0.9255(9) 0.2289(12) 0.3834(7) 0.0389(4) Uani 0.185(3) 1 d D U P A 3
H26B H 0.9316 0.2553 0.3357 0.047 Uiso 0.185(3) 1 calc R U P A 3
C27 C 0.21759(15) 0.53247(16) 0.28265(12) 0.0268(4) Uani 1 1 d . . . . .
C28 C 0.21265(16) 0.45859(17) 0.34095(12) 0.0288(4) Uani 1 1 d . . . . .
C29 C 0.0467(4) 0.7338(3) 0.2269(3) 0.0352(15) Uani 0.460(3) 1 d D U P B 1
C30 C 0.0793(4) 0.7453(3) 0.2820(3) 0.0438(15) Uani 0.460(3) 1 d D U P B 1
H30 H 0.1439 0.7025 0.3064 0.053 Uiso 0.460(3) 1 calc R U P B 1
C31 C 0.0179(4) 0.8195(4) 0.3019(3) 0.0551(17) Uani 0.460(3) 1 d D U P B 1
H31 H 0.0403 0.8275 0.3399 0.066 Uiso 0.460(3) 1 calc R U P B 1
C32 C -0.0752(5) 0.8811(5) 0.2664(4) 0.063(2) Uani 0.460(3) 1 d D U P B 1
H32 H -0.1172 0.9319 0.2801 0.075 Uiso 0.460(3) 1 calc R U P B 1
C33 C -0.1082(5) 0.8702(5) 0.2117(4) 0.0636(19) Uani 0.460(3) 1 d D U P B 1
H33 H -0.1729 0.9134 0.1877 0.076 Uiso 0.460(3) 1 calc R U P B 1
C34 C -0.0482(4) 0.7967(5) 0.1909(3) 0.0513(16) Uani 0.460(3) 1 d D U P B 1
H34 H -0.0712 0.7892 0.1528 0.062 Uiso 0.460(3) 1 calc R U P B 1
C35 C 0.0793(6) 0.6017(12) 0.1528(7) 0.0369(17) Uani 0.460(3) 1 d D U P B 1
C36 C -0.0045(5) 0.5989(6) 0.1641(4) 0.0457(14) Uani 0.460(3) 1 d D U P B 1
H36 H -0.0355 0.6186 0.1985 0.055 Uiso 0.460(3) 1 calc R U P B 1
C37 C -0.0428(5) 0.5671(7) 0.1247(4) 0.0553(15) Uani 0.460(3) 1 d D U P B 1
H37 H -0.1006 0.5670 0.1316 0.066 Uiso 0.460(3) 1 calc R U P B 1
C38 C 0.0033(6) 0.5359(7) 0.0759(5) 0.0586(18) Uani 0.460(3) 1 d D U P B 1
H38 H -0.0223 0.5128 0.0502 0.070 Uiso 0.460(3) 1 calc R U P B 1
C39 C 0.0862(5) 0.5380(7) 0.0641(4) 0.0508(16) Uani 0.460(3) 1 d D U P B 1
H39 H 0.1172 0.5173 0.0300 0.061 Uiso 0.460(3) 1 calc R U P B 1
C40 C 0.1239(5) 0.5706(6) 0.1026(4) 0.0405(15) Uani 0.460(3) 1 d D U P B 1
H40 H 0.1811 0.5718 0.0945 0.049 Uiso 0.460(3) 1 calc R U P B 1
C29A C 0.0613(6) 0.7346(6) 0.2331(5) 0.040(2) Uani 0.350(3) 1 d D U P B 2
C30A C 0.0840(6) 0.7182(6) 0.3021(5) 0.048(2) Uani 0.350(3) 1 d D U P B 2
H30A H 0.1373 0.6567 0.3339 0.058 Uiso 0.350(3) 1 calc R U P B 2
C31A C 0.0295(6) 0.7908(7) 0.3253(5) 0.058(2) Uani 0.350(3) 1 d D U P B 2
H31A H 0.0455 0.7791 0.3730 0.070 Uiso 0.350(3) 1 calc R U P B 2
C32A C -0.0476(7) 0.8796(7) 0.2797(5) 0.060(2) Uani 0.350(3) 1 d D U P B 2
H32A H -0.0849 0.9291 0.2959 0.072 Uiso 0.350(3) 1 calc R U P B 2
C33A C -0.0713(6) 0.8976(6) 0.2108(5) 0.068(2) Uani 0.350(3) 1 d D U P B 2
H33A H -0.1248 0.9594 0.1794 0.081 Uiso 0.350(3) 1 calc R U P B 2
C34A C -0.0170(6) 0.8252(6) 0.1872(5) 0.061(2) Uani 0.350(3) 1 d D U P B 2
H34A H -0.0333 0.8376 0.1394 0.073 Uiso 0.350(3) 1 calc R U P B 2
C35A C 0.0652(8) 0.6079(9) 0.1607(7) 0.039(2) Uani 0.350(3) 1 d D U P B 2
C36A C -0.0302(7) 0.6372(8) 0.1604(6) 0.044(2) Uani 0.350(3) 1 d D U P B 2
H36A H -0.0635 0.6735 0.1866 0.053 Uiso 0.350(3) 1 calc R U P B 2
C37A C -0.0758(6) 0.6122(7) 0.1207(5) 0.051(2) Uani 0.350(3) 1 d D U P B 2
H37A H -0.1409 0.6318 0.1201 0.062 Uiso 0.350(3) 1 calc R U P B 2
C38A C -0.0280(7) 0.5595(8) 0.0824(6) 0.053(2) Uani 0.350(3) 1 d D U P B 2
H38A H -0.0603 0.5431 0.0556 0.063 Uiso 0.350(3) 1 calc R U P B 2
C39A C 0.0670(7) 0.5305(8) 0.0829(6) 0.048(2) Uani 0.350(3) 1 d D U P B 2
H39A H 0.1001 0.4941 0.0566 0.058 Uiso 0.350(3) 1 calc R U P B 2
C40A C 0.1135(7) 0.5550(9) 0.1224(7) 0.043(2) Uani 0.350(3) 1 d D U P B 2
H40A H 0.1786 0.5354 0.1230 0.052 Uiso 0.350(3) 1 calc R U P B 2
C29B C 0.0512(5) 0.7287(5) 0.2349(6) 0.042(3) Uani 0.190(3) 1 d D U P B 3
C30B C 0.0598(4) 0.7326(4) 0.2993(6) 0.049(3) Uani 0.190(3) 1 d D U P B 3
H30B H 0.1124 0.6790 0.3366 0.059 Uiso 0.190(3) 1 calc R U P B 3
C31B C -0.0073(5) 0.8136(5) 0.3104(6) 0.055(3) Uani 0.190(3) 1 d D U P B 3
H31B H -0.0003 0.8151 0.3550 0.066 Uiso 0.190(3) 1 calc R U P B 3
C32B C -0.0838(7) 0.8917(8) 0.2571(7) 0.062(3) Uani 0.190(3) 1 d D U P B 3
H32B H -0.1297 0.9472 0.2648 0.074 Uiso 0.190(3) 1 calc R U P B 3
C33B C -0.0938(8) 0.8894(9) 0.1929(8) 0.064(3) Uani 0.190(3) 1 d D U P B 3
H33B H -0.1467 0.9435 0.1560 0.077 Uiso 0.190(3) 1 calc R U P B 3
C34B C -0.0271(7) 0.8088(8) 0.1813(7) 0.053(3) Uani 0.190(3) 1 d D U P B 3
H34B H -0.0348 0.8080 0.1364 0.064 Uiso 0.190(3) 1 calc R U P B 3
C35B C 0.0702(13) 0.604(3) 0.160(2) 0.041(3) Uani 0.190(3) 1 d D U P B 3
C36B C -0.0272(12) 0.6552(15) 0.1559(11) 0.044(2) Uani 0.190(3) 1 d D U P B 3
H36B H -0.0531 0.6962 0.1806 0.053 Uiso 0.190(3) 1 calc R U P B 3
C37B C -0.0855(10) 0.6449(14) 0.1142(11) 0.051(3) Uani 0.190(3) 1 d D U P B 3
H37B H -0.1523 0.6793 0.1101 0.061 Uiso 0.190(3) 1 calc R U P B 3
C38B C -0.0464(11) 0.5848(16) 0.0787(12) 0.055(3) Uani 0.190(3) 1 d D U P B 3
H38B H -0.0872 0.5848 0.0460 0.066 Uiso 0.190(3) 1 calc R U P B 3
C39B C 0.0510(12) 0.5246(16) 0.0900(12) 0.052(3) Uani 0.190(3) 1 d D U P B 3
H39B H 0.0773 0.4734 0.0734 0.062 Uiso 0.190(3) 1 calc R U P B 3
C40B C 0.1095(11) 0.5413(17) 0.1263(14) 0.046(3) Uani 0.190(3) 1 d D U P B 3
H40B H 0.1758 0.5101 0.1278 0.056 Uiso 0.190(3) 1 calc R U P B 3
C41 C 0.1273(12) 0.3635(15) 0.2992(9) 0.041(2) Uani 0.52(3) 1 d D U P C 1
C42 C 0.0496(9) 0.3522(10) 0.2880(7) 0.0507(19) Uani 0.52(3) 1 d D U P C 1
H42 H -0.0022 0.3760 0.3099 0.061 Uiso 0.52(3) 1 calc R U P C 1
C43 C 0.0474(9) 0.3065(9) 0.2453(7) 0.060(2) Uani 0.52(3) 1 d D U P C 1
H43 H -0.0065 0.3001 0.2370 0.072 Uiso 0.52(3) 1 calc R U P C 1
C44 C 0.1230(11) 0.2701(9) 0.2146(6) 0.053(2) Uani 0.52(3) 1 d D U P C 1
H44 H 0.1209 0.2390 0.1850 0.064 Uiso 0.52(3) 1 calc R U P C 1
C45 C 0.2014(10) 0.2784(10) 0.2265(7) 0.053(2) Uani 0.52(3) 1 d D U P C 1
H45 H 0.2540 0.2517 0.2061 0.064 Uiso 0.52(3) 1 calc R U P C 1
C46 C 0.2036(10) 0.3263(12) 0.2685(8) 0.049(2) Uani 0.52(3) 1 d D U P C 1
H46 H 0.2573 0.3334 0.2761 0.058 Uiso 0.52(3) 1 calc R U P C 1
C41A C 0.1318(12) 0.3641(16) 0.2980(10) 0.040(2) Uani 0.48(3) 1 d D U P C 2
C42A C 0.0554(10) 0.3614(11) 0.2708(8) 0.053(2) Uani 0.48(3) 1 d D U P C 2
H42A H -0.0052 0.3944 0.2809 0.063 Uiso 0.48(3) 1 calc R U P C 2
C43A C 0.0677(10) 0.3097(10) 0.2283(8) 0.059(2) Uani 0.48(3) 1 d D U P C 2
H43A H 0.0168 0.3037 0.2123 0.071 Uiso 0.48(3) 1 calc R U P C 2
C44A C 0.1540(12) 0.2675(9) 0.2100(6) 0.054(2) Uani 0.48(3) 1 d D U P C 2
H44A H 0.1621 0.2334 0.1806 0.064 Uiso 0.48(3) 1 calc R U P C 2
C45A C 0.2286(11) 0.2744(10) 0.2339(7) 0.052(2) Uani 0.48(3) 1 d D U P C 2
H45A H 0.2871 0.2475 0.2195 0.062 Uiso 0.48(3) 1 calc R U P C 2
C46A C 0.2184(10) 0.3207(12) 0.2791(8) 0.0446(19) Uani 0.48(3) 1 d D U P C 2
H46A H 0.2710 0.3227 0.2972 0.054 Uiso 0.48(3) 1 calc R U P C 2
C47 C 0.16933(19) 0.3193(2) 0.44687(14) 0.0396(6) Uani 1 1 d . . . . .
C48 C 0.2395(3) 0.2231(2) 0.45891(19) 0.0599(8) Uani 1 1 d . . . . .
H48 H 0.2660 0.2102 0.4210 0.072 Uiso 1 1 calc R U . . .
C49 C 0.2710(3) 0.1458(3) 0.5264(2) 0.0769(11) Uani 1 1 d . . . . .
H49 H 0.3182 0.0795 0.5342 0.092 Uiso 1 1 calc R U . . .
C50 C 0.2353(3) 0.1634(3) 0.5813(2) 0.0746(11) Uani 1 1 d . . . . .
H50 H 0.2585 0.1098 0.6275 0.090 Uiso 1 1 calc R U . . .
C51 C 0.1656(3) 0.2584(3) 0.57054(19) 0.0702(10) Uani 1 1 d . . . . .
H51 H 0.1408 0.2704 0.6092 0.084 Uiso 1 1 calc R U . . .
C52 C 0.1315(3) 0.3368(3) 0.50305(16) 0.0546(8) Uani 1 1 d . . . . .
H52 H 0.0824 0.4022 0.4953 0.066 Uiso 1 1 calc R U . . .
C53 C 0.36977(16) 0.76448(17) 0.21283(13) 0.0304(5) Uani 1 1 d . . . . .
C54 C 0.31397(17) 0.83653(18) 0.23691(13) 0.0332(5) Uani 1 1 d D . . . .
C55 C 0.5575(4) 0.7307(6) 0.1832(4) 0.0488(16) Uani 0.620(7) 1 d D U P D 1
C56 C 0.6389(4) 0.6421(6) 0.1910(4) 0.0715(17) Uani 0.620(7) 1 d D U P D 1
H56 H 0.6340 0.5970 0.1753 0.086 Uiso 0.620(7) 1 calc R U P D 1
C57 C 0.7269(5) 0.6201(7) 0.2218(5) 0.091(2) Uani 0.620(7) 1 d D U P D 1
H57 H 0.7819 0.5584 0.2292 0.109 Uiso 0.620(7) 1 calc R U P D 1
C58 C 0.7343(6) 0.6859(8) 0.2413(6) 0.094(2) Uani 0.620(7) 1 d D U P D 1
H58 H 0.7953 0.6722 0.2597 0.112 Uiso 0.620(7) 1 calc R U P D 1
C59 C 0.6549(5) 0.7726(7) 0.2350(5) 0.089(2) Uani 0.620(7) 1 d D U P D 1
H59 H 0.6610 0.8172 0.2505 0.107 Uiso 0.620(7) 1 calc R U P D 1
C60 C 0.5649(5) 0.7955(6) 0.2058(5) 0.0758(18) Uani 0.620(7) 1 d D U P D 1
H60 H 0.5098 0.8551 0.2017 0.091 Uiso 0.620(7) 1 calc R U P D 1
C61 C 0.3862(9) 0.8717(10) 0.0678(8) 0.044(2) Uani 0.620(7) 1 d D U P D 1
C62 C 0.4424(5) 0.9070(5) 0.0284(3) 0.0598(15) Uani 0.620(7) 1 d D U P D 1
H62 H 0.5089 0.8745 0.0458 0.072 Uiso 0.620(7) 1 calc R U P D 1
C63 C 0.3986(6) 0.9903(5) -0.0364(4) 0.0745(18) Uani 0.620(7) 1 d D U P D 1
H63 H 0.4360 1.0145 -0.0637 0.089 Uiso 0.620(7) 1 calc R U P D 1
C64 C 0.3040(6) 1.0380(7) -0.0618(4) 0.076(2) Uani 0.620(7) 1 d D U P D 1
H64 H 0.2752 1.0973 -0.1050 0.091 Uiso 0.620(7) 1 calc R U P D 1
C65 C 0.2497(8) 1.0012(10) -0.0254(7) 0.062(2) Uani 0.620(7) 1 d D U P D 1
H65 H 0.1833 1.0342 -0.0434 0.074 Uiso 0.620(7) 1 calc R U P D 1
C66 C 0.2921(9) 0.9155(11) 0.0380(10) 0.0478(18) Uani 0.620(7) 1 d D U P D 1
H66 H 0.2555 0.8864 0.0612 0.057 Uiso 0.620(7) 1 calc R U P D 1
C55A C 0.5524(6) 0.7364(9) 0.1882(6) 0.057(3) Uani 0.380(7) 1 d D U P D 2
C56A C 0.6346(7) 0.6860(9) 0.1677(6) 0.084(3) Uani 0.380(7) 1 d D U P D 2
H56A H 0.6333 0.6604 0.1341 0.101 Uiso 0.380(7) 1 calc R U P D 2
C57A C 0.7195(8) 0.6731(10) 0.1969(7) 0.097(3) Uani 0.380(7) 1 d D U P D 2
H57A H 0.7762 0.6383 0.1829 0.117 Uiso 0.380(7) 1 calc R U P D 2
C58A C 0.7228(10) 0.7096(10) 0.2455(7) 0.090(3) Uani 0.380(7) 1 d D U P D 2
H58A H 0.7816 0.7000 0.2645 0.109 Uiso 0.380(7) 1 calc R U P D 2
C59A C 0.6434(8) 0.7591(9) 0.2666(7) 0.081(3) Uani 0.380(7) 1 d D U P D 2
H59A H 0.6453 0.7843 0.3004 0.097 Uiso 0.380(7) 1 calc R U P D 2
C60A C 0.5598(7) 0.7717(9) 0.2375(6) 0.062(2) Uani 0.380(7) 1 d D U P D 2
H60A H 0.5037 0.8066 0.2520 0.075 Uiso 0.380(7) 1 calc R U P D 2
C61A C 0.3811(15) 0.8751(17) 0.0708(14) 0.047(3) Uani 0.380(7) 1 d D U P D 2
C62A C 0.4155(8) 0.9422(8) 0.0456(6) 0.064(2) Uani 0.380(7) 1 d D U P D 2
H62A H 0.4726 0.9289 0.0706 0.077 Uiso 0.380(7) 1 calc R U P D 2
C63A C 0.3648(8) 1.0292(8) -0.0170(6) 0.072(2) Uani 0.380(7) 1 d D U P D 2
H63A H 0.3906 1.0720 -0.0380 0.087 Uiso 0.380(7) 1 calc R U P D 2
C64A C 0.2765(8) 1.0531(11) -0.0486(7) 0.067(3) Uani 0.380(7) 1 d D U P D 2
H64A H 0.2417 1.1126 -0.0911 0.080 Uiso 0.380(7) 1 calc R U P D 2
C65A C 0.2388(13) 0.9908(15) -0.0183(12) 0.055(2) Uani 0.380(7) 1 d D U P D 2
H65A H 0.1780 1.0078 -0.0399 0.066 Uiso 0.380(7) 1 calc R U P D 2
C66A C 0.2897(15) 0.904(2) 0.0431(16) 0.048(3) Uani 0.380(7) 1 d D U P D 2
H66A H 0.2617 0.8643 0.0664 0.057 Uiso 0.380(7) 1 calc R U P D 2
P6 P 0.2664(4) 0.9709(3) 0.2038(3) 0.0388(9) Uani 0.646(11) 1 d D U P E 1
Se6 Se 0.3531(2) 1.0307(2) 0.16116(15) 0.0647(4) Uani 0.646(11) 1 d D U P E 1
C67 C 0.2256(7) 0.9992(10) 0.2776(5) 0.0448(13) Uani 0.646(11) 1 d D U P E 1
C68 C 0.2843(5) 1.0110(7) 0.3170(4) 0.0567(15) Uani 0.646(11) 1 d D U P E 1
H68 H 0.3437 1.0027 0.3059 0.068 Uiso 0.646(11) 1 calc R U P E 1
C69 C 0.2558(6) 1.0351(6) 0.3729(4) 0.0657(16) Uani 0.646(11) 1 d D U P E 1
H69 H 0.2970 1.0405 0.4014 0.079 Uiso 0.646(11) 1 calc R U P E 1
C70 C 0.1682(6) 1.0513(6) 0.3875(4) 0.0660(17) Uani 0.646(11) 1 d D U P E 1
H70 H 0.1492 1.0685 0.4257 0.079 Uiso 0.646(11) 1 calc R U P E 1
C71 C 0.1082(5) 1.0428(6) 0.3472(4) 0.0712(17) Uani 0.646(11) 1 d D U P E 1
H71 H 0.0473 1.0552 0.3566 0.085 Uiso 0.646(11) 1 calc R U P E 1
C72 C 0.1379(5) 1.0158(6) 0.2922(4) 0.0578(15) Uani 0.646(11) 1 d D U P E 1
H72 H 0.0972 1.0087 0.2645 0.069 Uiso 0.646(11) 1 calc R U P E 1
C73 C 0.1602(10) 1.0268(10) 0.1376(7) 0.0434(14) Uani 0.646(11) 1 d D U P E 1
C74 C 0.1337(8) 1.1235(8) 0.0852(6) 0.0537(18) Uani 0.646(11) 1 d D U P E 1
H74 H 0.1682 1.1565 0.0869 0.064 Uiso 0.646(11) 1 calc R U P E 1
C75 C 0.0563(6) 1.1689(6) 0.0313(5) 0.063(2) Uani 0.646(11) 1 d D U P E 1
H75 H 0.0364 1.2347 -0.0044 0.076 Uiso 0.646(11) 1 calc R U P E 1
C76 C 0.0075(6) 1.1201(6) 0.0285(4) 0.065(2) Uani 0.646(11) 1 d D U P E 1
H76 H -0.0465 1.1530 -0.0084 0.078 Uiso 0.646(11) 1 calc R U P E 1
C77 C 0.0366(6) 1.0233(6) 0.0792(4) 0.0595(18) Uani 0.646(11) 1 d D U P E 1
H77 H 0.0036 0.9894 0.0763 0.071 Uiso 0.646(11) 1 calc R U P E 1
C78 C 0.1140(8) 0.9762(9) 0.1340(5) 0.0501(19) Uani 0.646(11) 1 d D U P E 1
H78 H 0.1348 0.9096 0.1687 0.060 Uiso 0.646(11) 1 calc R U P E 1
P6A P 0.2615(8) 0.9716(5) 0.2084(7) 0.0401(17) Uani 0.354(11) 1 d D U P E 2
Se6A Se 0.3575(4) 1.0262(5) 0.1824(5) 0.0794(12) Uani 0.354(11) 1 d D U P E 2
C67A C 0.2128(14) 0.995(2) 0.2821(10) 0.051(2) Uani 0.354(11) 1 d D U P E 2
C68A C 0.2540(11) 1.0223(13) 0.3227(8) 0.061(2) Uani 0.354(11) 1 d D U P E 2
H68A H 0.3104 1.0248 0.3135 0.074 Uiso 0.354(11) 1 calc R U P E 2
C69A C 0.2145(13) 1.0459(11) 0.3767(7) 0.069(3) Uani 0.354(11) 1 d D U P E 2
H69A H 0.2417 1.0665 0.4035 0.083 Uiso 0.354(11) 1 calc R U P E 2
C70A C 0.1347(12) 1.0383(12) 0.3900(8) 0.079(3) Uani 0.354(11) 1 d D U P E 2
H70A H 0.1040 1.0582 0.4245 0.095 Uiso 0.354(11) 1 calc R U P E 2
C71A C 0.0985(10) 1.0028(12) 0.3549(7) 0.079(3) Uani 0.354(11) 1 d D U P E 2
H71A H 0.0474 0.9915 0.3684 0.095 Uiso 0.354(11) 1 calc R U P E 2
C72A C 0.1361(10) 0.9832(11) 0.2997(7) 0.063(3) Uani 0.354(11) 1 d D U P E 2
H72A H 0.1089 0.9615 0.2739 0.075 Uiso 0.354(11) 1 calc R U P E 2
C73A C 0.1599(19) 1.0218(19) 0.1379(13) 0.045(2) Uani 0.354(11) 1 d D U P E 2
C74A C 0.1158(13) 1.1177(14) 0.0807(10) 0.046(2) Uani 0.354(11) 1 d D U P E 2
H74A H 0.1424 1.1601 0.0752 0.055 Uiso 0.354(11) 1 calc R U P E 2
C75A C 0.0342(10) 1.1543(11) 0.0311(8) 0.050(3) Uani 0.354(11) 1 d D U P E 2
H75A H 0.0067 1.2193 -0.0073 0.060 Uiso 0.354(11) 1 calc R U P E 2
C76A C -0.0045(11) 1.0926(10) 0.0403(7) 0.052(2) Uani 0.354(11) 1 d D U P E 2
H76A H -0.0574 1.1137 0.0061 0.062 Uiso 0.354(11) 1 calc R U P E 2
C77A C 0.0324(11) 1.0006(11) 0.0985(7) 0.054(2) Uani 0.354(11) 1 d D U P E 2
H77A H 0.0028 0.9606 0.1051 0.065 Uiso 0.354(11) 1 calc R U P E 2
C78A C 0.1122(16) 0.9662(16) 0.1473(10) 0.048(3) Uani 0.354(11) 1 d D U P E 2
H78A H 0.1352 0.9040 0.1880 0.057 Uiso 0.354(11) 1 calc R U P E 2
O1 O 0.3354(4) 0.5293(6) 0.5202(3) 0.0742(14) Uani 0.770(17) 1 d D U P A 1
C79 C 0.3144(6) 0.4778(7) 0.5850(3) 0.0706(15) Uani 0.770(17) 1 d D U P A 1
H79A H 0.2931 0.5191 0.6121 0.085 Uiso 0.770(17) 1 calc R U P A 1
H79B H 0.3711 0.4122 0.6146 0.085 Uiso 0.770(17) 1 calc R U P A 1
C80 C 0.2357(6) 0.4622(7) 0.5628(3) 0.0791(16) Uani 0.770(17) 1 d D U P A 1
H80A H 0.1917 0.4668 0.5958 0.095 Uiso 0.770(17) 1 calc R U P A 1
H80B H 0.2621 0.3956 0.5616 0.095 Uiso 0.770(17) 1 calc R U P A 1
C81 C 0.1856(6) 0.5469(6) 0.4896(4) 0.0844(18) Uani 0.770(17) 1 d D U P A 1
H81A H 0.1196 0.5939 0.4893 0.101 Uiso 0.770(17) 1 calc R U P A 1
H81B H 0.1841 0.5198 0.4548 0.101 Uiso 0.770(17) 1 calc R U P A 1
C82 C 0.2446(5) 0.6000(6) 0.4726(5) 0.095(2) Uani 0.770(17) 1 d D U P A 1
H82A H 0.2517 0.6178 0.4228 0.114 Uiso 0.770(17) 1 calc R U P A 1
H82B H 0.2138 0.6625 0.4799 0.114 Uiso 0.770(17) 1 calc R U P A 1
O1A O 0.3180(14) 0.532(2) 0.5077(11) 0.080(3) Uani 0.230(17) 1 d D U P A 2
C79A C 0.2847(17) 0.522(3) 0.5715(11) 0.082(3) Uani 0.230(17) 1 d D U P A 2
H79C H 0.2644 0.5829 0.5795 0.098 Uiso 0.230(17) 1 calc R U P A 2
H79D H 0.3346 0.4626 0.6125 0.098 Uiso 0.230(17) 1 calc R U P A 2
C80A C 0.2006(18) 0.507(3) 0.5603(11) 0.090(3) Uani 0.230(17) 1 d D U P A 2
H80C H 0.2220 0.4351 0.5715 0.107 Uiso 0.230(17) 1 calc R U P A 2
H80D H 0.1551 0.5283 0.5899 0.107 Uiso 0.230(17) 1 calc R U P A 2
C81A C 0.1570(16) 0.572(3) 0.4832(13) 0.085(3) Uani 0.230(17) 1 d D U P A 2
H81C H 0.1012 0.6376 0.4759 0.102 Uiso 0.230(17) 1 calc R U P A 2
H81D H 0.1372 0.5387 0.4612 0.102 Uiso 0.230(17) 1 calc R U P A 2
C82A C 0.2359(17) 0.587(2) 0.4537(11) 0.078(3) Uani 0.230(17) 1 d D U P A 2
H82C H 0.2494 0.5645 0.4154 0.094 Uiso 0.230(17) 1 calc R U P A 2
H82D H 0.2165 0.6599 0.4334 0.094 Uiso 0.230(17) 1 calc R U P A 2
O2 O 0.5540(3) 0.3348(2) 0.53958(18) 0.0675(10) Uani 0.868(7) 1 d D U P A 1
C83 C 0.6389(4) 0.2684(4) 0.5255(3) 0.0657(11) Uani 0.868(7) 1 d D U P A 1
H83A H 0.6870 0.2171 0.5697 0.079 Uiso 0.868(7) 1 calc R U P A 1
H83B H 0.6664 0.3063 0.4932 0.079 Uiso 0.868(7) 1 calc R U P A 1
C84 C 0.6049(4) 0.2198(4) 0.4906(3) 0.0792(14) Uani 0.868(7) 1 d D U P A 1
H84A H 0.5814 0.2618 0.4390 0.095 Uiso 0.868(7) 1 calc R U P A 1
H84B H 0.6566 0.1517 0.4990 0.095 Uiso 0.868(7) 1 calc R U P A 1
C85 C 0.5249(4) 0.2137(5) 0.5261(3) 0.0849(16) Uani 0.868(7) 1 d D U P A 1
H85A H 0.4687 0.2376 0.4907 0.102 Uiso 0.868(7) 1 calc R U P A 1
H85B H 0.5455 0.1436 0.5606 0.102 Uiso 0.868(7) 1 calc R U P A 1
C86 C 0.5033(4) 0.2813(4) 0.5623(3) 0.0889(15) Uani 0.868(7) 1 d D U P A 1
H86A H 0.4342 0.3293 0.5502 0.107 Uiso 0.868(7) 1 calc R U P A 1
H86B H 0.5228 0.2409 0.6142 0.107 Uiso 0.868(7) 1 calc R U P A 1
O2A O 0.539(2) 0.3450(14) 0.5475(9) 0.077(4) Uani 0.132(7) 1 d D U P A 2
C83A C 0.610(2) 0.265(3) 0.533(2) 0.079(3) Uani 0.132(7) 1 d D U P A 2
H83C H 0.6671 0.2221 0.5717 0.095 Uiso 0.132(7) 1 calc R U P A 2
H83D H 0.6286 0.2935 0.4882 0.095 Uiso 0.132(7) 1 calc R U P A 2
C84A C 0.564(3) 0.206(3) 0.527(2) 0.083(3) Uani 0.132(7) 1 d D U P A 2
H84C H 0.5334 0.2313 0.4769 0.099 Uiso 0.132(7) 1 calc R U P A 2
H84D H 0.6120 0.1332 0.5440 0.099 Uiso 0.132(7) 1 calc R U P A 2
C85A C 0.492(2) 0.222(2) 0.572(2) 0.088(4) Uani 0.132(7) 1 d D U P A 2
H85C H 0.5097 0.1578 0.6144 0.105 Uiso 0.132(7) 1 calc R U P A 2
H85D H 0.4281 0.2469 0.5456 0.105 Uiso 0.132(7) 1 calc R U P A 2
C86A C 0.492(2) 0.300(2) 0.5946(16) 0.084(4) Uani 0.132(7) 1 d D U P A 2
H86C H 0.4262 0.3519 0.5903 0.101 Uiso 0.132(7) 1 calc R U P A 2
H86D H 0.5266 0.2675 0.6442 0.101 Uiso 0.132(7) 1 calc R U P A 2
O3 O 0.7355(5) 0.6153(6) 0.0252(4) 0.0908(19) Uani 0.567(3) 1 d D U P F 1
C87 C 0.7068(8) 0.7167(8) -0.0049(6) 0.102(2) Uani 0.567(3) 1 d D U P F 1
H87A H 0.7587 0.7287 -0.0226 0.123 Uiso 0.567(3) 1 calc R U P F 1
H87B H 0.6852 0.7464 0.0294 0.123 Uiso 0.567(3) 1 calc R U P F 1
C88 C 0.6211(7) 0.7620(8) -0.0684(5) 0.107(2) Uani 0.567(3) 1 d D U P F 1
H88A H 0.5754 0.8336 -0.0802 0.128 Uiso 0.567(3) 1 calc R U P F 1
H88B H 0.6444 0.7565 -0.1111 0.128 Uiso 0.567(3) 1 calc R U P F 1
C89 C 0.5780(7) 0.6991(7) -0.0402(8) 0.087(2) Uani 0.567(3) 1 d D U P F 1
H89A H 0.5470 0.6942 -0.0784 0.104 Uiso 0.567(3) 1 calc R U P F 1
H89B H 0.5308 0.7252 -0.0129 0.104 Uiso 0.567(3) 1 calc R U P F 1
C90 C 0.6631(6) 0.5984(6) 0.0072(5) 0.084(2) Uani 0.567(3) 1 d D U P F 1
H90A H 0.6453 0.5646 0.0505 0.100 Uiso 0.567(3) 1 calc R U P F 1
H90B H 0.6857 0.5542 -0.0178 0.100 Uiso 0.567(3) 1 calc R U P F 1
O3A O 0.7630(9) 0.6151(11) 0.0056(7) 0.091(3) Uani 0.311(3) 1 d D U P G 2
C87A C 0.7198(13) 0.7211(13) -0.0283(13) 0.099(3) Uani 0.311(3) 1 d D U P G 2
H87C H 0.7322 0.7430 -0.0766 0.118 Uiso 0.311(3) 1 calc R U P G 2
H87D H 0.7453 0.7458 -0.0013 0.118 Uiso 0.311(3) 1 calc R U P G 2
C88A C 0.6098(12) 0.7639(12) -0.0316(11) 0.097(3) Uani 0.311(3) 1 d D U P G 2
H88C H 0.5916 0.7740 0.0112 0.117 Uiso 0.311(3) 1 calc R U P G 2
H88D H 0.5712 0.8276 -0.0744 0.117 Uiso 0.311(3) 1 calc R U P G 2
C89A C 0.6028(11) 0.6775(15) -0.0345(16) 0.092(3) Uani 0.311(3) 1 d D U P G 2
H89C H 0.5582 0.7006 -0.0781 0.111 Uiso 0.311(3) 1 calc R U P G 2
H89D H 0.5807 0.6462 0.0070 0.111 Uiso 0.311(3) 1 calc R U P G 2
C90A C 0.7027(11) 0.6036(11) -0.0342(9) 0.093(3) Uani 0.311(3) 1 d D U P G 2
H90C H 0.7139 0.5336 -0.0122 0.111 Uiso 0.311(3) 1 calc R U P G 2
H90D H 0.7134 0.6192 -0.0831 0.111 Uiso 0.311(3) 1 calc R U P G 2
O3B O 0.739(2) 0.687(2) -0.0367(18) 0.098(3) Uani 0.122(3) 1 d D U P H 3
C87B C 0.663(3) 0.757(3) -0.017(3) 0.097(3) Uani 0.122(3) 1 d D U P H 3
H87E H 0.6440 0.8274 -0.0495 0.117 Uiso 0.122(3) 1 calc R U P H 3
H87F H 0.6820 0.7451 0.0319 0.117 Uiso 0.122(3) 1 calc R U P H 3
C88B C 0.5831(19) 0.733(3) -0.024(3) 0.096(4) Uani 0.122(3) 1 d D U P H 3
H88E H 0.5437 0.7442 0.0110 0.115 Uiso 0.122(3) 1 calc R U P H 3
H88F H 0.5419 0.7764 -0.0723 0.115 Uiso 0.122(3) 1 calc R U P H 3
C89B C 0.634(3) 0.624(3) -0.011(3) 0.089(3) Uani 0.122(3) 1 d D U P H 3
H89E H 0.6147 0.6150 -0.0515 0.107 Uiso 0.122(3) 1 calc R U P H 3
H89F H 0.6223 0.5826 0.0323 0.107 Uiso 0.122(3) 1 calc R U P H 3
C90B C 0.737(2) 0.597(2) -0.002(3) 0.095(3) Uani 0.122(3) 1 d D U P H 3
H90E H 0.7672 0.5644 0.0488 0.114 Uiso 0.122(3) 1 calc R U P H 3
H90F H 0.7722 0.5496 -0.0232 0.114 Uiso 0.122(3) 1 calc R U P H 3

loop_
_atom_site_aniso_label
_atom_site_aniso_U_11
_atom_site_aniso_U_22
_atom_site_aniso_U_33
_atom_site_aniso_U_23
_atom_site_aniso_U_13
_atom_site_aniso_U_12
Se3 0.03129(12) 0.03454(13) 0.03089(12) -0.00558(10) 0.00237(9) -0.01443(10)
Se4 0.03234(14) 0.05139(17) 0.05803(18) -0.01839(14) 0.01342(12) -0.01307(12)
Se5 0.06177(18) 0.04491(15) 0.05129(17) -0.02678(13) 0.03168(14) -0.03060(14)
Co1 0.02528(15) 0.02512(14) 0.03038(16) -0.01136(12) 0.00482(12) -0.01132(12)
K1 0.0552(4) 0.0408(3) 0.0346(3) -0.0155(2) 0.0034(3) -0.0185(3)
P3 0.0237(3) 0.0260(3) 0.0321(3) -0.0089(2) 0.0012(2) -0.0090(2)
P4 0.0281(3) 0.0346(3) 0.0360(3) -0.0117(3) 0.0069(2) -0.0178(3)
P5 0.0336(3) 0.0363(3) 0.0398(3) -0.0128(3) 0.0111(3) -0.0205(3)
N4 0.0249(9) 0.0281(9) 0.0305(10) -0.0117(8) 0.0023(7) -0.0127(8)
N5 0.0284(10) 0.0337(10) 0.0309(10) -0.0068(8) -0.0009(8) -0.0157(8)
N6 0.0323(10) 0.0348(11) 0.0315(10) -0.0077(8) 0.0024(8) -0.0186(9)
N7 0.0286(9) 0.0272(9) 0.0310(10) -0.0114(8) 0.0053(8) -0.0137(8)
N8 0.0387(11) 0.0290(10) 0.0311(10) -0.0123(8) 0.0076(8) -0.0151(9)
N9 0.0437(12) 0.0297(10) 0.0370(11) -0.0149(9) 0.0087(9) -0.0165(9)
C1 0.0276(5) 0.0304(5) 0.0408(5) -0.0189(4) 0.0036(4) -0.0129(4)
C2 0.0263(5) 0.0309(5) 0.0400(5) -0.0180(4) 0.0035(4) -0.0116(4)
N1 0.0267(5) 0.0306(5) 0.0397(6) -0.0187(5) 0.0038(5) -0.0127(5)
N2 0.0271(6) 0.0316(6) 0.0401(6) -0.0189(5) 0.0032(5) -0.0116(5)
N3 0.0269(5) 0.0317(6) 0.0402(6) -0.0182(5) 0.0033(5) -0.0115(5)
P1 0.0308(4) 0.0309(4) 0.0440(5) -0.0207(4) 0.0023(4) -0.0133(3)
Se1 0.0306(5) 0.0358(5) 0.0425(6) -0.0211(5) -0.0017(5) -0.0101(4)
C3 0.0358(6) 0.0340(6) 0.0459(6) -0.0211(5) 0.0026(5) -0.0112(5)
C4 0.0389(7) 0.0359(7) 0.0471(7) -0.0202(7) 0.0036(6) -0.0099(6)
C5 0.0411(7) 0.0373(8) 0.0483(8) -0.0192(7) 0.0047(7) -0.0081(7)
C6 0.0419(8) 0.0379(8) 0.0484(8) -0.0188(7) 0.0048(7) -0.0073(7)
C7 0.0407(7) 0.0378(8) 0.0484(8) -0.0181(7) 0.0044(7) -0.0074(7)
C8 0.0381(7) 0.0363(7) 0.0475(7) -0.0190(6) 0.0036(6) -0.0094(6)
C9 0.0351(6) 0.0344(5) 0.0512(6) -0.0192(5) 0.0023(5) -0.0157(5)
C10 0.0379(7) 0.0367(6) 0.0547(8) -0.0178(7) 0.0026(7) -0.0166(6)
C11 0.0402(8) 0.0380(7) 0.0571(8) -0.0170(7) 0.0048(7) -0.0154(6)
C12 0.0404(8) 0.0379(7) 0.0580(8) -0.0169(7) 0.0049(7) -0.0159(7)
C13 0.0395(8) 0.0375(7) 0.0573(8) -0.0181(7) 0.0040(7) -0.0160(7)
C14 0.0374(7) 0.0362(6) 0.0546(8) -0.0190(6) 0.0031(7) -0.0160(6)
P2 0.0260(4) 0.0316(4) 0.0403(4) -0.0174(3) 0.0024(3) -0.0093(3)
Se2 0.0457(8) 0.0318(6) 0.0498(14) -0.0147(6) -0.0012(9) -0.0147(6)
C15 0.0296(5) 0.0344(6) 0.0430(5) -0.0160(5) 0.0040(5) -0.0069(5)
C16 0.0321(7) 0.0361(7) 0.0444(7) -0.0150(6) 0.0049(6) -0.0041(6)
C17 0.0338(7) 0.0373(8) 0.0455(7) -0.0141(7) 0.0058(7) -0.0023(7)
C18 0.0337(8) 0.0371(8) 0.0457(7) -0.0142(7) 0.0063(7) -0.0025(7)
C19 0.0334(7) 0.0368(8) 0.0459(7) -0.0142(7) 0.0065(6) -0.0031(7)
C20 0.0320(7) 0.0361(7) 0.0448(7) -0.0151(7) 0.0060(6) -0.0047(6)
C21 0.0273(5) 0.0348(5) 0.0426(5) -0.0169(5) 0.0018(5) -0.0089(4)
C22 0.0282(6) 0.0363(6) 0.0437(6) -0.0163(5) 0.0015(5) -0.0085(5)
C23 0.0287(6) 0.0374(6) 0.0444(6) -0.0162(6) 0.0012(6) -0.0081(5)
C24 0.0282(6) 0.0374(6) 0.0442(6) -0.0167(6) 0.0016(6) -0.0086(6)
C25 0.0281(6) 0.0368(6) 0.0444(6) -0.0168(6) 0.0016(6) -0.0086(5)
C26 0.0276(6) 0.0359(6) 0.0437(6) -0.0167(5) 0.0018(5) -0.0089(5)
C1A 0.0275(5) 0.0304(5) 0.0408(5) -0.0189(4) 0.0036(4) -0.0129(4)
C2A 0.0263(5) 0.0309(5) 0.0400(5) -0.0180(4) 0.0034(4) -0.0116(4)
N1A 0.0267(5) 0.0306(5) 0.0397(6) -0.0187(5) 0.0039(5) -0.0127(5)
N2A 0.0272(6) 0.0315(6) 0.0401(6) -0.0189(5) 0.0031(5) -0.0117(5)
N3A 0.0269(5) 0.0317(6) 0.0403(6) -0.0181(5) 0.0033(5) -0.0115(5)
P1A 0.0308(4) 0.0309(4) 0.0441(5) -0.0208(4) 0.0024(4) -0.0131(3)
Se1A 0.0313(5) 0.0373(5) 0.0418(6) -0.0209(5) -0.0025(5) -0.0092(5)
C3A 0.0358(6) 0.0340(6) 0.0459(6) -0.0209(5) 0.0026(5) -0.0114(5)
C4A 0.0393(7) 0.0358(7) 0.0472(7) -0.0205(7) 0.0034(6) -0.0094(6)
C5A 0.0418(7) 0.0374(8) 0.0485(8) -0.0197(7) 0.0044(7) -0.0077(7)
C6A 0.0421(8) 0.0379(8) 0.0485(8) -0.0189(7) 0.0047(7) -0.0068(7)
C7A 0.0408(7) 0.0378(8) 0.0486(8) -0.0182(7) 0.0044(7) -0.0075(6)
C8A 0.0382(7) 0.0363(7) 0.0478(7) -0.0192(6) 0.0036(6) -0.0092(6)
C9A 0.0351(6) 0.0343(5) 0.0513(6) -0.0192(5) 0.0023(5) -0.0158(5)
C10A 0.0381(7) 0.0368(6) 0.0547(8) -0.0176(6) 0.0028(7) -0.0165(6)
C11A 0.0402(8) 0.0380(7) 0.0572(8) -0.0168(7) 0.0050(7) -0.0151(6)
C12A 0.0405(8) 0.0381(7) 0.0582(8) -0.0169(7) 0.0050(7) -0.0158(7)
C13A 0.0398(8) 0.0377(7) 0.0574(8) -0.0178(7) 0.0039(7) -0.0163(6)
C14A 0.0378(7) 0.0366(6) 0.0549(8) -0.0187(6) 0.0029(7) -0.0162(6)
P2A 0.0260(3) 0.0315(4) 0.0402(4) -0.0174(3) 0.0024(3) -0.0093(3)
Se2A 0.0495(8) 0.0314(6) 0.0508(13) -0.0203(6) 0.0024(7) -0.0151(5)
C15A 0.0295(5) 0.0345(6) 0.0430(5) -0.0161(5) 0.0041(5) -0.0068(5)
C16A 0.0321(7) 0.0364(7) 0.0445(7) -0.0148(6) 0.0046(6) -0.0040(6)
C17A 0.0337(7) 0.0373(8) 0.0455(7) -0.0141(7) 0.0058(6) -0.0025(7)
C18A 0.0339(8) 0.0376(8) 0.0459(7) -0.0140(7) 0.0063(7) -0.0029(7)
C19A 0.0335(7) 0.0372(8) 0.0461(7) -0.0139(7) 0.0065(7) -0.0036(7)
C20A 0.0320(7) 0.0361(7) 0.0449(7) -0.0148(7) 0.0059(6) -0.0050(6)
C21A 0.0273(5) 0.0348(5) 0.0427(5) -0.0169(5) 0.0018(5) -0.0088(5)
C22A 0.0278(6) 0.0359(6) 0.0434(6) -0.0168(5) 0.0018(5) -0.0084(5)
C23A 0.0282(6) 0.0369(6) 0.0439(6) -0.0167(6) 0.0016(6) -0.0081(6)
C24A 0.0284(6) 0.0372(6) 0.0442(6) -0.0169(6) 0.0014(6) -0.0082(6)
C25A 0.0280(6) 0.0365(6) 0.0444(6) -0.0167(6) 0.0015(6) -0.0085(6)
C26A 0.0276(6) 0.0358(6) 0.0437(6) -0.0167(5) 0.0017(5) -0.0087(5)
C21B 0.0273(5) 0.0348(5) 0.0427(5) -0.0169(5) 0.0018(5) -0.0088(5)
C22B 0.0279(6) 0.0360(6) 0.0434(6) -0.0167(5) 0.0016(6) -0.0085(5)
C23B 0.0283(6) 0.0368(6) 0.0439(6) -0.0167(6) 0.0015(6) -0.0083(6)
C24B 0.0284(6) 0.0368(6) 0.0442(6) -0.0167(6) 0.0014(6) -0.0084(6)
C25B 0.0281(6) 0.0367(6) 0.0442(6) -0.0165(6) 0.0015(6) -0.0086(5)
C26B 0.0277(6) 0.0358(6) 0.0436(6) -0.0167(5) 0.0017(5) -0.0087(5)
C27 0.0243(10) 0.0248(10) 0.0303(11) -0.0119(9) 0.0033(8) -0.0111(9)
C28 0.0262(11) 0.0287(11) 0.0317(11) -0.0132(9) 0.0045(9) -0.0136(9)
C29 0.030(2) 0.032(2) 0.042(2) -0.014(2) 0.012(2) -0.0152(19)
C30 0.040(2) 0.035(3) 0.051(3) -0.018(2) 0.010(2) -0.015(2)
C31 0.052(3) 0.042(3) 0.056(3) -0.024(2) 0.009(3) -0.010(2)
C32 0.048(3) 0.049(3) 0.061(3) -0.026(2) 0.011(3) 0.001(2)
C33 0.048(3) 0.051(3) 0.056(3) -0.017(2) 0.013(2) -0.002(2)
C34 0.038(3) 0.044(3) 0.050(3) -0.016(2) 0.008(2) -0.007(2)
C35 0.031(3) 0.036(2) 0.038(3) -0.009(2) -0.005(2) -0.018(2)
C36 0.040(3) 0.050(3) 0.044(2) -0.014(2) 0.001(2) -0.025(2)
C37 0.043(3) 0.064(3) 0.060(3) -0.020(3) -0.001(2) -0.032(2)
C38 0.050(3) 0.067(3) 0.062(3) -0.029(3) -0.003(3) -0.030(3)
C39 0.048(3) 0.054(3) 0.056(3) -0.027(3) 0.003(2) -0.027(2)
C40 0.037(3) 0.039(3) 0.047(3) -0.020(2) 0.002(2) -0.019(2)
C29A 0.031(3) 0.033(3) 0.046(3) -0.014(2) 0.011(3) -0.009(2)
C30A 0.048(3) 0.031(3) 0.048(3) -0.021(3) 0.009(3) -0.005(3)
C31A 0.054(3) 0.039(3) 0.055(3) -0.021(3) 0.007(3) -0.002(3)
C32A 0.050(4) 0.046(3) 0.061(3) -0.026(3) 0.008(3) -0.004(3)
C33A 0.054(3) 0.048(3) 0.062(3) -0.024(3) 0.003(3) 0.006(3)
C34A 0.051(3) 0.043(3) 0.053(3) -0.019(3) 0.003(3) 0.003(3)
C35A 0.033(3) 0.039(3) 0.040(3) -0.009(3) -0.002(2) -0.018(3)
C36A 0.032(3) 0.050(4) 0.048(3) -0.012(3) 0.002(2) -0.024(3)
C37A 0.036(3) 0.056(4) 0.058(3) -0.016(3) -0.002(3) -0.025(3)
C38A 0.039(3) 0.060(4) 0.061(3) -0.026(3) -0.003(3) -0.027(3)
C39A 0.041(3) 0.056(3) 0.060(3) -0.024(3) 0.005(3) -0.033(3)
C40A 0.036(3) 0.042(3) 0.055(3) -0.017(3) 0.000(3) -0.025(2)
C29B 0.035(4) 0.033(3) 0.047(3) -0.015(3) 0.011(3) -0.010(3)
C30B 0.042(4) 0.037(3) 0.049(3) -0.019(3) 0.009(3) -0.006(3)
C31B 0.048(4) 0.043(3) 0.055(3) -0.025(3) 0.010(3) -0.003(3)
C32B 0.050(4) 0.046(3) 0.057(4) -0.023(3) 0.008(3) 0.002(3)
C33B 0.052(4) 0.050(4) 0.056(4) -0.023(3) 0.004(3) 0.002(3)
C34B 0.044(4) 0.040(4) 0.050(3) -0.018(3) 0.009(3) -0.003(3)
C35B 0.034(3) 0.042(3) 0.043(4) -0.011(3) -0.002(3) -0.020(3)
C36B 0.034(3) 0.050(4) 0.048(3) -0.014(3) -0.001(3) -0.025(3)
C37B 0.037(4) 0.058(4) 0.055(4) -0.017(4) -0.002(3) -0.027(3)
C38B 0.042(4) 0.061(4) 0.059(4) -0.022(3) -0.004(3) -0.027(3)
C39B 0.040(4) 0.058(3) 0.058(4) -0.023(3) 0.002(3) -0.027(3)
C40B 0.038(3) 0.046(3) 0.052(3) -0.017(3) 0.001(3) -0.022(3)
C41 0.046(3) 0.041(3) 0.041(3) -0.016(3) 0.007(3) -0.026(3)
C42 0.054(3) 0.068(3) 0.049(4) -0.026(3) 0.010(3) -0.043(2)
C43 0.065(4) 0.077(3) 0.062(4) -0.034(3) 0.014(3) -0.050(3)
C44 0.061(5) 0.061(3) 0.059(3) -0.032(2) 0.010(3) -0.042(3)
C45 0.056(4) 0.061(3) 0.058(3) -0.033(2) 0.012(3) -0.036(3)
C46 0.050(4) 0.055(3) 0.052(4) -0.028(3) 0.010(3) -0.031(3)
C41A 0.045(3) 0.041(3) 0.042(3) -0.016(3) 0.006(3) -0.029(3)
C42A 0.056(3) 0.066(3) 0.048(4) -0.022(3) 0.012(3) -0.042(3)
C43A 0.064(4) 0.075(3) 0.061(4) -0.034(3) 0.012(3) -0.048(3)
C44A 0.062(5) 0.059(3) 0.060(3) -0.032(2) 0.011(3) -0.039(3)
C45A 0.056(4) 0.058(3) 0.057(3) -0.034(3) 0.011(3) -0.033(3)
C46A 0.047(4) 0.051(3) 0.048(4) -0.028(3) 0.009(3) -0.028(3)
C47 0.0397(14) 0.0405(14) 0.0406(14) -0.0106(11) 0.0074(11) -0.0267(12)
C48 0.059(2) 0.0456(17) 0.0550(19) -0.0123(15) 0.0102(15) -0.0182(15)
C49 0.086(3) 0.0437(19) 0.066(2) -0.0043(17) -0.002(2) -0.0207(19)
C50 0.103(3) 0.064(2) 0.0461(19) 0.0012(17) -0.0041(19) -0.053(2)
C51 0.101(3) 0.072(2) 0.0453(18) -0.0168(17) 0.0179(19) -0.055(2)
C52 0.070(2) 0.0536(18) 0.0454(17) -0.0193(14) 0.0167(15) -0.0361(17)
C53 0.0276(11) 0.0278(11) 0.0345(12) -0.0110(9) 0.0039(9) -0.0145(9)
C54 0.0338(12) 0.0272(11) 0.0369(13) -0.0131(10) 0.0022(10) -0.0143(10)
C55 0.032(2) 0.063(3) 0.050(3) -0.016(2) 0.014(2) -0.028(2)
C56 0.040(2) 0.069(3) 0.085(4) -0.020(3) 0.010(2) -0.022(2)
C57 0.040(2) 0.093(4) 0.100(4) -0.017(3) 0.005(3) -0.022(3)
C58 0.040(3) 0.120(4) 0.097(4) -0.029(3) -0.001(3) -0.036(3)
C59 0.055(3) 0.110(4) 0.104(4) -0.042(3) -0.001(3) -0.045(3)
C60 0.048(3) 0.083(3) 0.097(4) -0.040(3) 0.002(3) -0.032(2)
C61 0.055(3) 0.041(2) 0.039(3) -0.011(2) 0.007(2) -0.029(2)
C62 0.073(3) 0.056(3) 0.054(3) -0.010(2) 0.016(2) -0.045(2)
C63 0.093(4) 0.063(3) 0.061(3) -0.006(2) 0.020(3) -0.050(3)
C64 0.093(4) 0.058(3) 0.050(3) 0.000(3) 0.010(3) -0.036(3)
C65 0.072(4) 0.052(3) 0.042(3) -0.009(3) 0.002(3) -0.023(3)
C66 0.054(3) 0.046(4) 0.040(3) -0.013(3) 0.009(2) -0.026(2)
C55A 0.035(3) 0.066(4) 0.066(4) -0.021(3) 0.011(3) -0.027(3)
C56A 0.045(3) 0.097(5) 0.082(4) -0.029(4) 0.016(3) -0.020(4)
C57A 0.046(3) 0.113(4) 0.101(4) -0.033(4) 0.011(3) -0.025(4)
C58A 0.045(4) 0.111(5) 0.098(4) -0.031(4) 0.003(4) -0.036(4)
C59A 0.048(3) 0.106(4) 0.086(5) -0.031(4) 0.006(4) -0.045(3)
C60A 0.041(3) 0.081(4) 0.071(4) -0.027(3) 0.011(3) -0.039(3)
C61A 0.055(4) 0.045(4) 0.041(4) -0.010(3) 0.012(3) -0.032(3)
C62A 0.066(4) 0.057(4) 0.064(4) -0.008(3) 0.014(3) -0.040(3)
C63A 0.076(4) 0.058(4) 0.067(4) -0.001(3) 0.022(3) -0.041(3)
C64A 0.069(4) 0.059(4) 0.050(4) -0.004(3) 0.022(3) -0.030(3)
C65A 0.065(4) 0.051(4) 0.041(4) -0.007(3) 0.012(3) -0.033(3)
C66A 0.055(3) 0.045(4) 0.038(4) -0.009(3) 0.007(3) -0.028(3)
P6 0.0493(16) 0.0266(13) 0.0428(13) -0.0164(9) 0.0095(10) -0.0194(10)
Se6 0.0879(7) 0.0585(5) 0.0788(9) -0.0338(6) 0.0354(7) -0.0563(5)
C67 0.056(3) 0.030(2) 0.047(2) -0.0183(19) 0.0082(19) -0.017(2)
C68 0.058(3) 0.055(3) 0.060(3) -0.034(2) 0.011(2) -0.022(3)
C69 0.073(4) 0.067(3) 0.063(3) -0.042(2) 0.012(3) -0.027(3)
C70 0.074(4) 0.068(3) 0.064(3) -0.043(2) 0.026(3) -0.029(3)
C71 0.079(3) 0.067(3) 0.068(3) -0.037(3) 0.025(2) -0.031(3)
C72 0.068(3) 0.052(3) 0.057(3) -0.028(2) 0.019(2) -0.029(2)
C73 0.055(2) 0.028(2) 0.036(2) -0.0144(18) 0.0063(19) -0.0120(18)
C74 0.066(4) 0.034(2) 0.042(3) -0.0104(19) 0.008(2) -0.015(2)
C75 0.073(4) 0.039(3) 0.041(2) -0.007(2) 0.004(3) -0.007(2)
C76 0.071(3) 0.045(4) 0.041(3) -0.008(3) -0.010(3) -0.008(3)
C77 0.064(3) 0.047(3) 0.045(3) -0.013(3) -0.011(3) -0.015(2)
C78 0.055(3) 0.039(3) 0.039(3) -0.013(2) -0.005(3) -0.014(2)
P6A 0.040(2) 0.029(2) 0.051(3) -0.0153(18) 0.0103(19) -0.0179(17)
Se6A 0.0780(12) 0.0737(14) 0.123(4) -0.055(2) 0.040(2) -0.0558(11)
C67A 0.059(4) 0.038(3) 0.048(3) -0.024(3) 0.010(3) -0.013(3)
C68A 0.072(4) 0.053(3) 0.060(3) -0.033(3) 0.015(3) -0.024(4)
C69A 0.078(5) 0.067(3) 0.063(3) -0.041(3) 0.018(4) -0.025(4)
C70A 0.085(5) 0.077(4) 0.065(4) -0.037(3) 0.023(4) -0.027(4)
C71A 0.086(4) 0.073(4) 0.066(4) -0.033(4) 0.027(3) -0.027(4)
C72A 0.068(4) 0.056(4) 0.055(3) -0.025(3) 0.019(3) -0.022(3)
C73A 0.054(3) 0.030(3) 0.040(3) -0.012(3) 0.007(3) -0.014(3)
C74A 0.058(4) 0.031(3) 0.042(3) -0.014(3) 0.009(3) -0.017(3)
C75A 0.061(4) 0.034(4) 0.040(3) -0.007(3) 0.001(3) -0.020(3)
C76A 0.064(4) 0.039(4) 0.041(4) -0.009(3) -0.001(3) -0.023(3)
C77A 0.062(4) 0.040(4) 0.039(4) -0.005(3) -0.004(3) -0.019(3)
C78A 0.054(3) 0.038(4) 0.040(4) -0.010(3) -0.003(3) -0.019(3)
O1 0.080(3) 0.086(2) 0.082(3) -0.046(2) 0.038(2) -0.053(2)
C79 0.090(3) 0.087(3) 0.074(3) -0.050(3) 0.034(2) -0.062(3)
C80 0.082(4) 0.096(4) 0.091(3) -0.052(3) 0.036(3) -0.059(3)
C81 0.082(4) 0.109(4) 0.086(3) -0.061(3) 0.030(3) -0.050(3)
C82 0.085(3) 0.103(3) 0.093(4) -0.039(3) 0.039(3) -0.045(3)
O1A 0.084(4) 0.093(4) 0.083(4) -0.043(4) 0.038(4) -0.055(4)
C79A 0.086(4) 0.097(5) 0.083(4) -0.049(4) 0.034(4) -0.053(4)
C80A 0.087(5) 0.104(5) 0.091(4) -0.045(5) 0.036(4) -0.054(4)
C81A 0.083(5) 0.102(5) 0.090(4) -0.052(4) 0.034(4) -0.052(4)
C82A 0.083(5) 0.095(5) 0.084(4) -0.054(4) 0.034(4) -0.052(4)
O2 0.075(2) 0.0526(16) 0.0645(17) -0.0193(13) 0.0049(15) -0.0281(15)
C83 0.074(3) 0.060(2) 0.055(2) -0.0199(17) 0.0028(19) -0.031(2)
C84 0.099(3) 0.070(2) 0.073(3) -0.028(2) 0.012(2) -0.047(2)
C85 0.089(3) 0.073(3) 0.089(3) -0.022(2) 0.008(3) -0.046(2)
C86 0.099(3) 0.068(2) 0.090(3) -0.022(2) 0.026(2) -0.043(2)
O2A 0.086(5) 0.062(4) 0.072(5) -0.020(4) 0.007(4) -0.036(4)
C83A 0.090(4) 0.065(4) 0.075(4) -0.021(4) 0.010(4) -0.038(4)
C84A 0.092(5) 0.069(4) 0.080(4) -0.024(4) 0.012(4) -0.041(4)
C85A 0.097(5) 0.071(5) 0.087(5) -0.023(5) 0.015(5) -0.044(4)
C86A 0.092(5) 0.067(5) 0.080(5) -0.021(4) 0.012(5) -0.038(4)
O3 0.095(3) 0.090(3) 0.078(4) -0.004(3) -0.010(3) -0.063(3)
C87 0.104(4) 0.095(3) 0.090(4) -0.003(3) -0.007(3) -0.065(3)
C88 0.098(4) 0.105(4) 0.084(4) 0.005(3) -0.007(3) -0.062(3)
C89 0.094(4) 0.095(4) 0.072(3) -0.019(3) -0.008(3) -0.060(3)
C90 0.091(4) 0.088(3) 0.074(4) -0.019(3) -0.003(3) -0.058(3)
O3A 0.098(4) 0.090(3) 0.081(4) -0.012(4) -0.010(4) -0.063(3)
C87A 0.100(4) 0.096(4) 0.083(5) -0.005(4) -0.001(4) -0.063(4)
C88A 0.099(4) 0.098(4) 0.083(4) -0.010(4) -0.002(4) -0.061(4)
C89A 0.096(4) 0.097(4) 0.075(4) -0.016(4) -0.003(4) -0.058(4)
C90A 0.095(4) 0.096(4) 0.077(4) -0.014(4) -0.009(4) -0.057(4)
O3B 0.099(4) 0.095(4) 0.083(5) -0.005(4) -0.002(4) -0.061(4)
C87B 0.099(5) 0.096(4) 0.084(5) -0.008(4) -0.007(4) -0.062(4)
C88B 0.097(4) 0.097(4) 0.080(5) -0.010(4) -0.004(4) -0.060(4)
C89B 0.095(5) 0.093(4) 0.074(5) -0.015(4) -0.003(4) -0.059(4)
C90B 0.097(4) 0.094(4) 0.080(5) -0.009(4) -0.004(4) -0.060(4)

loop_
_atom_type_symbol
_atom_type_description
_atom_type_scat_dispersion_real
_atom_type_scat_dispersion_imag
_atom_type_scat_source
C C 0.0033 0.0016 'International Tables Vol C Tables 4.2.6.8 and 6.1.1.4'
H H 0.0000 0.0000 'International Tables Vol C Tables 4.2.6.8 and 6.1.1.4'
N N 0.0061 0.0033 'International Tables Vol C Tables 4.2.6.8 and 6.1.1.4'
O O 0.0106 0.0060 'International Tables Vol C Tables 4.2.6.8 and 6.1.1.4'
P P 0.1023 0.0942 'International Tables Vol C Tables 4.2.6.8 and 6.1.1.4'
K K 0.2009 0.2494 'International Tables Vol C Tables 4.2.6.8 and 6.1.1.4'
Co Co 0.3494 0.9721 'International Tables Vol C Tables 4.2.6.8 and 6.1.1.4'
Se Se -0.0929 2.2259 'International Tables Vol C Tables 4.2.6.8 and 6.1.1.4'

loop_
_geom_angle_atom_site_label_1
_geom_angle_atom_site_label_2
_geom_angle_atom_site_label_3
_geom_angle
_geom_angle_site_symmetry_1
_geom_angle_site_symmetry_3
P3 Se3 Co1 95.71(2) . .
P5 Se5 Co1 95.28(2) . .
N1 Co1 N4 95.8(3) . .
N4 Co1 N1A 95.8(3) . .
N1 Co1 N7 101.64(16) . .
N4 Co1 N7 94.67(7) . .
N1A Co1 N7 101.31(16) . .
N1 Co1 Se5 91.6(3) . .
N4 Co1 Se5 171.96(5) . .
N1A Co1 Se5 91.5(3) . .
N7 Co1 Se5 87.00(5) . .
N4 Co1 Se1A 91.73(19) . .
N1A Co1 Se1A 85.47(14) . .
N7 Co1 Se1A 170.13(15) . .
Se5 Co1 Se1A 85.65(18) . .
N1 Co1 Se1 85.23(15) . .
N4 Co1 Se1 89.92(19) . .
N7 Co1 Se1 171.29(14) . .
Se5 Co1 Se1 87.46(18) . .
N1 Co1 Se3 169.92(15) . .
N4 Co1 Se3 85.36(5) . .
N1A Co1 Se3 170.23(14) . .
N7 Co1 Se3 88.23(5) . .
Se5 Co1 Se3 86.827(15) . .
Se1A Co1 Se3 84.80(9) . .
Se1 Co1 Se3 84.76(9) . .
N1 Co1 K1 62.09(19) . .
N4 Co1 K1 62.49(5) . .
N1A Co1 K1 61.88(19) . .
N7 Co1 K1 56.27(5) . .
Se5 Co1 K1 124.352(17) . .
Se1A Co1 K1 133.59(14) . .
Se1 Co1 K1 132.39(14) . .
Se3 Co1 K1 126.550(15) . .
O2A K1 N2A 116.6(7) 2_666 .
O2A K1 O2A 100.7(5) 2_666 .
N2A K1 O2A 102.5(7) . .
O2A K1 N8 79.0(3) 2_666 .
N2A K1 N8 91.51(14) . .
O2 K1 N8 169.53(11) . .
O2A K1 N8 164.2(7) . .
O2 K1 N2 98.12(16) . .
N8 K1 N2 89.54(14) . .
O2A K1 O1A 81.8(10) 2_666 .
N2A K1 O1A 161.6(7) . .
O2A K1 O1A 71.7(10) . .
N8 K1 O1A 92.7(6) . .
O2 K1 O1 74.17(19) . .
N8 K1 O1 96.96(17) . .
N2 K1 O1 167.1(2) . .
O2 K1 O2 103.39(9) . 2_666
N8 K1 O2 78.48(7) . 2_666
N2 K1 O2 120.60(17) . 2_666
O1 K1 O2 71.75(19) . 2_666
O2A K1 N5 154.0(6) 2_666 .
N2A K1 N5 78.67(15) . .
O2 K1 N5 94.67(10) . .
O2A K1 N5 95.8(5) . .
N8 K1 N5 79.68(6) . .
N2 K1 N5 79.26(15) . .
O1A K1 N5 84.5(6) . .
O1 K1 N5 90.97(17) . .
O2 K1 N5 150.08(9) 2_666 .
O2A K1 N7 89.2(3) 2_666 .
N2A K1 N7 67.20(14) . .
O2 K1 N7 162.39(10) . .
O2A K1 N7 168.4(6) . .
N8 K1 N7 24.36(5) . .
N2 K1 N7 65.21(13) . .
O1A K1 N7 116.2(5) . .
O1 K1 N7 121.02(16) . .
O2 K1 N7 90.71(7) 2_666 .
N5 K1 N7 77.24(5) . .
O2 K1 O1 66.28(16) . 2_666
N8 K1 O1 123.11(15) . 2_666
N2 K1 O1 73.96(16) . 2_666
O1 K1 O1 110.99(11) . 2_666
O2 K1 O1 65.96(16) 2_666 2_666
N5 K1 O1 143.95(14) . 2_666
N7 K1 O1 111.53(12) . 2_666
C29 P3 C27 109.5(2) . .
C27 P3 C35A 111.4(4) . .
C27 P3 C35B 110.1(15) . .
C27 P3 C29A 104.9(3) . .
C35A P3 C29A 110.9(5) . .
C27 P3 C29B 104.7(3) . .
C35B P3 C29B 107.5(6) . .
C29 P3 C35 110.2(3) . .
C27 P3 C35 110.9(5) . .
C29 P3 Se3 111.21(18) . .
C27 P3 Se3 108.72(8) . .
C35A P3 Se3 113.8(5) . .
C35B P3 Se3 112.5(14) . .
C29A P3 Se3 106.6(3) . .
C29B P3 Se3 113.0(3) . .
C35 P3 Se3 106.4(4) . .
C28 P4 C41 104.3(6) . .
C28 P4 C41A 101.7(6) . .
C28 P4 C47 105.61(11) . .
C41 P4 C47 105.2(7) . .
C41A P4 C47 105.9(7) . .
C28 P4 Se4 114.55(8) . .
C41 P4 Se4 114.6(5) . .
C41A P4 Se4 116.2(6) . .
C47 P4 Se4 111.74(9) . .
C53 P5 C61A 106.7(12) . .
C53 P5 C61 110.1(7) . .
C53 P5 C55 109.0(3) . .
C61 P5 C55 109.4(4) . .
C53 P5 C55A 104.4(4) . .
C61A P5 C55A 110.5(6) . .
C53 P5 Se5 109.22(8) . .
C61A P5 Se5 110.1(13) . .
C61 P5 Se5 108.0(7) . .
C55 P5 Se5 111.1(3) . .
C55A P5 Se5 115.4(4) . .
N5 N4 C27 108.40(18) . .
N5 N4 Co1 119.89(14) . .
C27 N4 Co1 128.86(15) . .
N5 N4 K1 56.75(11) . .
C27 N4 K1 139.14(14) . .
Co1 N4 K1 84.98(6) . .
N6 N5 N4 110.19(18) . .
N6 N5 K1 128.48(15) . .
N4 N5 K1 100.91(13) . .
N5 N6 C28 107.43(19) . .
N8 N7 C53 108.11(19) . .
N8 N7 Co1 119.37(15) . .
C53 N7 Co1 125.49(16) . .
N8 N7 K1 61.07(11) . .
C53 N7 K1 137.91(15) . .
Co1 N7 K1 90.38(6) . .
N9 N8 N7 110.34(19) . .
N9 N8 K1 130.07(15) . .
N7 N8 K1 94.57(13) . .
N8 N9 C54 107.6(2) . .
N1 C1 C2 106.1(3) . .
N1 C1 P1 118.4(3) . .
C2 C1 P1 135.4(3) . .
N3 C2 C1 107.6(3) . .
N3 C2 P2 119.0(3) . .
C1 C2 P2 133.4(4) . .
N2 N1 C1 109.1(3) . .
N2 N1 Co1 118.3(3) . .
C1 N1 Co1 130.5(3) . .
N2 N1 K1 52.8(3) . .
C1 N1 K1 138.0(3) . .
Co1 N1 K1 85.43(18) . .
N1 N2 N3 109.2(3) . .
N1 N2 K1 105.1(4) . .
N3 N2 K1 125.2(4) . .
N2 N3 C2 108.1(3) . .
C1 P1 C9 108.7(3) . .
C1 P1 C3 110.2(3) . .
C9 P1 C3 110.1(3) . .
C1 P1 Se1 107.9(2) . .
C9 P1 Se1 109.4(3) . .
C3 P1 Se1 110.5(3) . .
P1 Se1 Co1 96.75(15) . .
C8 C3 C4 119.9(4) . .
C8 C3 P1 117.6(3) . .
C4 C3 P1 122.5(4) . .
C5 C4 C3 119.6(5) . .
C5 C4 H4 120.2 . .
C3 C4 H4 120.2 . .
C6 C5 C4 119.7(4) . .
C6 C5 H5 120.2 . .
C4 C5 H5 120.2 . .
C5 C6 C7 121.1(5) . .
C5 C6 H6 119.5 . .
C7 C6 H6 119.5 . .
C6 C7 C8 120.0(5) . .
C6 C7 H7 120.0 . .
C8 C7 H7 120.0 . .
C7 C8 C3 119.8(4) . .
C7 C8 H8 120.1 . .
C3 C8 H8 120.1 . .
C10 C9 C14 120.2(4) . .
C10 C9 P1 116.7(3) . .
C14 C9 P1 122.1(4) . .
C9 C10 C11 117.8(5) . .
C9 C10 H10 121.1 . .
C11 C10 H10 121.1 . .
C12 C11 C10 118.7(5) . .
C12 C11 H11 120.7 . .
C10 C11 H11 120.7 . .
C13 C12 C11 121.0(5) . .
C13 C12 H12 119.5 . .
C11 C12 H12 119.5 . .
C12 C13 C14 120.2(5) . .
C12 C13 H13 119.9 . .
C14 C13 H13 119.9 . .
C13 C14 C9 119.5(5) . .
C13 C14 H14 120.3 . .
C9 C14 H14 120.3 . .
C2 P2 C15 105.5(3) . .
C2 P2 C21 105.0(3) . .
C15 P2 C21 103.4(3) . .
C2 P2 Se2 114.2(3) . .
C15 P2 Se2 114.4(3) . .
C21 P2 Se2 113.2(3) . .
C20 C15 C16 118.6(4) . .
C20 C15 P2 121.9(3) . .
C16 C15 P2 119.3(4) . .
C17 C16 C15 120.2(4) . .
C17 C16 H16 119.9 . .
C15 C16 H16 119.9 . .
C18 C17 C16 120.0(5) . .
C18 C17 H17 120.0 . .
C16 C17 H17 120.0 . .
C17 C18 C19 121.5(5) . .
C17 C18 H18 119.3 . .
C19 C18 H18 119.3 . .
C18 C19 C20 118.5(5) . .
C18 C19 H19 120.7 . .
C20 C19 H19 120.7 . .
C15 C20 C19 121.0(4) . .
C15 C20 H20 119.5 . .
C19 C20 H20 119.5 . .
C26 C21 C22 119.1(4) . .
C26 C21 P2 122.5(4) . .
C22 C21 P2 117.9(4) . .
C23 C22 C21 120.7(4) . .
C23 C22 H22 119.7 . .
C21 C22 H22 119.7 . .
C24 C23 C22 119.5(4) . .
C24 C23 H23 120.2 . .
C22 C23 H23 120.2 . .
C23 C24 C25 120.3(4) . .
C23 C24 H24 119.8 . .
C25 C24 H24 119.8 . .
C26 C25 C24 119.5(4) . .
C26 C25 H25 120.3 . .
C24 C25 H25 120.3 . .
C21 C26 C25 120.3(4) . .
C21 C26 H26 119.8 . .
C25 C26 H26 119.8 . .
N1A C1A C2A 106.4(3) . .
N1A C1A P1A 118.0(3) . .
C2A C1A P1A 135.3(3) . .
N3A C2A C1A 108.0(3) . .
N3A C2A P2A 118.3(3) . .
C1A C2A P2A 133.4(4) . .
N2A N1A C1A 107.7(3) . .
N2A N1A Co1 121.3(3) . .
C1A N1A Co1 129.9(3) . .
N2A N1A K1 50.9(3) . .
C1A N1A K1 138.3(4) . .
Co1 N1A K1 85.54(18) . .
N3A N2A N1A 110.6(3) . .
N3A N2A K1 124.9(4) . .
N1A N2A K1 107.2(4) . .
N2A N3A C2A 107.3(3) . .
C1A P1A C9A 107.9(3) . .
C1A P1A C3A 109.4(3) . .
C9A P1A C3A 110.3(3) . .
C1A P1A Se1A 107.9(2) . .
C9A P1A Se1A 109.9(3) . .
C3A P1A Se1A 111.3(3) . .
P1A Se1A Co1 96.70(15) . .
C8A C3A C4A 119.9(4) . .
C8A C3A P1A 117.2(3) . .
C4A C3A P1A 122.8(4) . .
C3A C4A C5A 118.4(5) . .
C3A C4A H4A 120.8 . .
C5A C4A H4A 120.8 . .
C6A C5A C4A 121.6(5) . .
C6A C5A H5A 119.2 . .
C4A C5A H5A 119.2 . .
C5A C6A C7A 121.0(5) . .
C5A C6A H6A 119.5 . .
C7A C6A H6A 119.5 . .
C6A C7A C8A 118.6(5) . .
C6A C7A H7A 120.7 . .
C8A C7A H7A 120.7 . .
C3A C8A C7A 120.5(5) . .
C3A C8A H8A 119.8 . .
C7A C8A H8A 119.8 . .
C10A C9A C14A 119.9(4) . .
C10A C9A P1A 119.5(4) . .
C14A C9A P1A 120.6(4) . .
C9A C10A C11A 118.2(5) . .
C9A C10A H10A 120.9 . .
C11A C10A H10A 120.9 . .
C12A C11A C10A 118.6(5) . .
C12A C11A H11A 120.7 . .
C10A C11A H11A 120.7 . .
C13A C12A C11A 121.2(5) . .
C13A C12A H12A 119.4 . .
C11A C12A H12A 119.4 . .
C12A C13A C14A 119.6(5) . .
C12A C13A H13A 120.2 . .
C14A C13A H13A 120.2 . .
C13A C14A C9A 119.6(5) . .
C13A C14A H14A 120.2 . .
C9A C14A H14A 120.2 . .
C2A P2A C15A 103.0(3) . .
C2A P2A C21A 105.2(4) . .
C15A P2A C21A 103.9(3) . .
C2A P2A Se2A 114.1(3) . .
C15A P2A Se2A 115.6(3) . .
C21A P2A Se2A 113.7(3) . .
C16A C15A C20A 119.3(4) . .
C16A C15A P2A 120.2(4) . .
C20A C15A P2A 120.6(3) . .
C15A C16A C17A 120.9(5) . .
C15A C16A H16A 119.6 . .
C17A C16A H16A 119.6 . .
C18A C17A C16A 118.9(5) . .
C18A C17A H17A 120.5 . .
C16A C17A H17A 120.5 . .
C17A C18A C19A 121.6(5) . .
C17A C18A H18A 119.2 . .
C19A C18A H18A 119.2 . .
C18A C19A C20A 119.4(5) . .
C18A C19A H19A 120.3 . .
C20A C19A H19A 120.3 . .
C19A C20A C15A 119.8(4) . .
C19A C20A H20A 120.1 . .
C15A C20A H20A 120.1 . .
C26A C21A C22A 118.7(5) . .
C26A C21A P2A 122.6(5) . .
C22A C21A P2A 118.7(5) . .
C21A C22A C23A 120.6(6) . .
C21A C22A H22A 119.7 . .
C23A C22A H22A 119.7 . .
C24A C23A C22A 119.4(6) . .
C24A C23A H23A 120.3 . .
C22A C23A H23A 120.3 . .
C23A C24A C25A 119.6(6) . .
C23A C24A H24A 120.2 . .
C25A C24A H24A 120.2 . .
C24A C25A C26A 119.6(6) . .
C24A C25A H25A 120.2 . .
C26A C25A H25A 120.2 . .
C21A C26A C25A 120.1(6) . .
C21A C26A H26A 119.9 . .
C25A C26A H26A 119.9 . .
C26B C21B C22B 119.8(9) . .
C23B C22B C21B 119.9(11) . .
C23B C22B H22B 120.1 . .
C21B C22B H22B 120.1 . .
C22B C23B C24B 118.1(11) . .
C22B C23B H23B 120.9 . .
C24B C23B H23B 120.9 . .
C25B C24B C23B 118.3(11) . .
C25B C24B H24B 120.8 . .
C23B C24B H24B 120.8 . .
C24B C25B C26B 118.3(11) . .
C24B C25B H25B 120.9 . .
C26B C25B H25B 120.9 . .
C21B C26B C25B 120.2(10) . .
C21B C26B H26B 119.9 . .
C25B C26B H26B 119.9 . .
N4 C27 C28 105.95(19) . .
N4 C27 P3 117.93(16) . .
C28 C27 P3 136.00(17) . .
N6 C28 C27 108.0(2) . .
N6 C28 P4 119.43(17) . .
C27 C28 P4 132.20(17) . .
C30 C29 C34 120.1(4) . .
C30 C29 P3 115.2(4) . .
C34 C29 P3 124.6(5) . .
C29 C30 C31 120.0(4) . .
C29 C30 H30 120.0 . .
C31 C30 H30 120.0 . .
C32 C31 C30 119.7(6) . .
C32 C31 H31 120.1 . .
C30 C31 H31 120.1 . .
C33 C32 C31 120.6(6) . .
C33 C32 H32 119.7 . .
C31 C32 H32 119.7 . .
C32 C33 C34 120.7(6) . .
C32 C33 H33 119.7 . .
C34 C33 H33 119.7 . .
C33 C34 C29 118.9(6) . .
C33 C34 H34 120.6 . .
C29 C34 H34 120.6 . .
C36 C35 C40 118.5(5) . .
C36 C35 P3 122.9(5) . .
C40 C35 P3 118.6(5) . .
C35 C36 C37 120.0(6) . .
C35 C36 H36 120.0 . .
C37 C36 H36 120.0 . .
C38 C37 C36 120.3(6) . .
C38 C37 H37 119.9 . .
C36 C37 H37 119.9 . .
C39 C38 C37 120.6(6) . .
C39 C38 H38 119.7 . .
C37 C38 H38 119.7 . .
C38 C39 C40 119.4(6) . .
C38 C39 H39 120.3 . .
C40 C39 H39 120.3 . .
C39 C40 C35 121.3(6) . .
C39 C40 H40 119.3 . .
C35 C40 H40 119.3 . .
C30A C29A C34A 119.0(6) . .
C30A C29A P3 119.5(6) . .
C34A C29A P3 121.5(6) . .
C29A C30A C31A 120.4(6) . .
C29A C30A H30A 119.8 . .
C31A C30A H30A 119.8 . .
C32A C31A C30A 120.1(7) . .
C32A C31A H31A 120.0 . .
C30A C31A H31A 120.0 . .
C31A C32A C33A 120.5(7) . .
C31A C32A H32A 119.7 . .
C33A C32A H32A 119.7 . .
C32A C33A C34A 119.7(7) . .
C32A C33A H33A 120.2 . .
C34A C33A H33A 120.2 . .
C33A C34A C29A 120.3(7) . .
C33A C34A H34A 119.8 . .
C29A C34A H34A 119.8 . .
C40A C35A C36A 120.5(6) . .
C40A C35A P3 113.4(8) . .
C36A C35A P3 126.0(8) . .
C37A C36A C35A 118.6(7) . .
C37A C36A H36A 120.7 . .
C35A C36A H36A 120.7 . .
C38A C37A C36A 121.1(7) . .
C38A C37A H37A 119.4 . .
C36A C37A H37A 119.4 . .
C37A C38A C39A 120.0(7) . .
C37A C38A H38A 120.0 . .
C39A C38A H38A 120.0 . .
C38A C39A C40A 119.4(7) . .
C38A C39A H39A 120.3 . .
C40A C39A H39A 120.3 . .
C35A C40A C39A 120.3(7) . .
C35A C40A H40A 119.9 . .
C39A C40A H40A 119.9 . .
C30B C29B C34B 118.0(6) . .
C30B C29B P3 129.4(5) . .
C34B C29B P3 112.2(7) . .
C29B C30B C31B 121.0(6) . .
C29B C30B H30B 119.5 . .
C31B C30B H30B 119.5 . .
C32B C31B C30B 120.3(8) . .
C32B C31B H31B 119.9 . .
C30B C31B H31B 119.9 . .
C33B C32B C31B 119.8(8) . .
C33B C32B H32B 120.1 . .
C31B C32B H32B 120.1 . .
C32B C33B C34B 120.4(8) . .
C32B C33B H33B 119.8 . .
C34B C33B H33B 119.8 . .
C33B C34B C29B 120.6(8) . .
C33B C34B H34B 119.7 . .
C29B C34B H34B 119.7 . .
C40B C35B C36B 122.0(8) . .
C40B C35B P3 124.2(12) . .
C36B C35B P3 113.3(11) . .
C35B C36B C37B 117.8(8) . .
C35B C36B H36B 121.1 . .
C37B C36B H36B 121.1 . .
C38B C37B C36B 120.2(9) . .
C38B C37B H37B 119.9 . .
C36B C37B H37B 119.9 . .
C37B C38B C39B 121.3(9) . .
C37B C38B H38B 119.4 . .
C39B C38B H38B 119.4 . .
C38B C39B C40B 118.0(9) . .
C38B C39B H39B 121.0 . .
C40B C39B H39B 121.0 . .
C35B C40B C39B 119.5(9) . .
C35B C40B H40B 120.2 . .
C39B C40B H40B 120.2 . .
C46 C41 C42 119.5(8) . .
C46 C41 P4 124.4(10) . .
C42 C41 P4 116.0(9) . .
C43 C42 C41 120.1(8) . .
C43 C42 H42 119.9 . .
C41 C42 H42 119.9 . .
C44 C43 C42 120.2(8) . .
C44 C43 H43 119.9 . .
C42 C43 H43 119.9 . .
C45 C44 C43 120.5(8) . .
C45 C44 H44 119.8 . .
C43 C44 H44 119.8 . .
C44 C45 C46 119.8(9) . .
C44 C45 H45 120.1 . .
C46 C45 H45 120.1 . .
C41 C46 C45 119.9(9) . .
C41 C46 H46 120.1 . .
C45 C46 H46 120.1 . .
C42A C41A C46A 119.2(8) . .
C42A C41A P4 122.4(10) . .
C46A C41A P4 118.4(10) . .
C41A C42A C43A 119.9(9) . .
C41A C42A H42A 120.0 . .
C43A C42A H42A 120.0 . .
C44A C43A C42A 119.8(9) . .
C44A C43A H43A 120.1 . .
C42A C43A H43A 120.1 . .
C45A C44A C43A 120.4(9) . .
C45A C44A H44A 119.8 . .
C43A C44A H44A 119.8 . .
C44A C45A C46A 120.1(9) . .
C44A C45A H45A 120.0 . .
C46A C45A H45A 120.0 . .
C45A C46A C41A 120.4(9) . .
C45A C46A H46A 119.8 . .
C41A C46A H46A 119.8 . .
C48 C47 C52 119.3(3) . .
C48 C47 P4 121.1(2) . .
C52 C47 P4 119.6(2) . .
C47 C48 C49 119.8(4) . .
C47 C48 H48 120.1 . .
C49 C48 H48 120.1 . .
C50 C49 C48 120.9(4) . .
C50 C49 H49 119.6 . .
C48 C49 H49 119.6 . .
C49 C50 C51 120.3(3) . .
C49 C50 H50 119.9 . .
C51 C50 H50 119.9 . .
C50 C51 C52 119.9(4) . .
C50 C51 H51 120.0 . .
C52 C51 H51 120.0 . .
C51 C52 C47 119.8(3) . .
C51 C52 H52 120.1 . .
C47 C52 H52 120.1 . .
N7 C53 C54 106.5(2) . .
N7 C53 P5 115.50(17) . .
C54 C53 P5 137.92(19) . .
N9 C54 C53 107.5(2) . .
N9 C54 P6 118.0(3) . .
C53 C54 P6 134.0(3) . .
N9 C54 P6A 114.0(4) . .
C53 C54 P6A 138.0(4) . .
C60 C55 C56 119.9(5) . .
C60 C55 P5 120.6(5) . .
C56 C55 P5 119.5(5) . .
C57 C56 C55 119.8(7) . .
C57 C56 H56 120.1 . .
C55 C56 H56 120.1 . .
C58 C57 C56 120.1(7) . .
C58 C57 H57 120.0 . .
C56 C57 H57 120.0 . .
C57 C58 C59 120.8(8) . .
C57 C58 H58 119.6 . .
C59 C58 H58 119.6 . .
C58 C59 C60 120.3(8) . .
C58 C59 H59 119.9 . .
C60 C59 H59 119.9 . .
C55 C60 C59 119.1(7) . .
C55 C60 H60 120.5 . .
C59 C60 H60 120.5 . .
C66 C61 C62 118.7(7) . .
C66 C61 P5 120.3(7) . .
C62 C61 P5 119.8(7) . .
C63 C62 C61 118.4(6) . .
C63 C62 H62 120.8 . .
C61 C62 H62 120.8 . .
C64 C63 C62 121.7(6) . .
C64 C63 H63 119.2 . .
C62 C63 H63 119.2 . .
C63 C64 C65 120.2(7) . .
C63 C64 H64 119.9 . .
C65 C64 H64 119.9 . .
C64 C65 C66 119.5(9) . .
C64 C65 H65 120.3 . .
C66 C65 H65 120.3 . .
C61 C66 C65 121.0(9) . .
C61 C66 H66 119.5 . .
C65 C66 H66 119.5 . .
C56A C55A C60A 117.2(8) . .
C56A C55A P5 118.4(9) . .
C60A C55A P5 124.4(9) . .
C55A C56A C57A 119.2(10) . .
C55A C56A H56A 120.4 . .
C57A C56A H56A 120.4 . .
C58A C57A C56A 121.3(11) . .
C58A C57A H57A 119.4 . .
C56A C57A H57A 119.4 . .
C59A C58A C57A 120.8(13) . .
C59A C58A H58A 119.6 . .
C57A C58A H58A 119.6 . .
C58A C59A C60A 117.6(12) . .
C58A C59A H59A 121.2 . .
C60A C59A H59A 121.2 . .
C59A C60A C55A 124.0(9) . .
C59A C60A H60A 118.0 . .
C55A C60A H60A 118.0 . .
C66A C61A C62A 120.1(10) . .
C66A C61A P5 114.9(11) . .
C62A C61A P5 124.4(10) . .
C61A C62A C63A 118.8(9) . .
C61A C62A H62A 120.6 . .
C63A C62A H62A 120.6 . .
C64A C63A C62A 119.7(9) . .
C64A C63A H63A 120.1 . .
C62A C63A H63A 120.1 . .
C65A C64A C63A 120.3(11) . .
C65A C64A H64A 119.8 . .
C63A C64A H64A 119.8 . .
C66A C65A C64A 119.8(13) . .
C66A C65A H65A 120.1 . .
C64A C65A H65A 120.1 . .
C61A C66A C65A 119.9(13) . .
C61A C66A H66A 120.0 . .
C65A C66A H66A 120.0 . .
C54 P6 C67 104.3(5) . .
C54 P6 C73 105.1(5) . .
C67 P6 C73 106.1(7) . .
C54 P6 Se6 118.5(3) . .
C67 P6 Se6 112.2(4) . .
C73 P6 Se6 109.9(5) . .
C72 C67 C68 119.8(6) . .
C72 C67 P6 123.2(6) . .
C68 C67 P6 116.8(5) . .
C67 C68 C69 119.4(6) . .
C67 C68 H68 120.3 . .
C69 C68 H68 120.3 . .
C70 C69 C68 120.6(6) . .
C70 C69 H69 119.7 . .
C68 C69 H69 119.7 . .
C71 C70 C69 120.3(6) . .
C71 C70 H70 119.8 . .
C69 C70 H70 119.8 . .
C70 C71 C72 119.1(6) . .
C70 C71 H71 120.4 . .
C72 C71 H71 120.4 . .
C67 C72 C71 120.7(7) . .
C67 C72 H72 119.7 . .
C71 C72 H72 119.7 . .
C78 C73 C74 121.6(7) . .
C78 C73 P6 123.5(7) . .
C74 C73 P6 114.7(6) . .
C75 C74 C73 118.0(7) . .
C75 C74 H74 121.0 . .
C73 C74 H74 121.0 . .
C76 C75 C74 120.8(6) . .
C76 C75 H75 119.6 . .
C74 C75 H75 119.6 . .
C75 C76 C77 120.4(6) . .
C75 C76 H76 119.8 . .
C77 C76 H76 119.8 . .
C78 C77 C76 119.8(7) . .
C78 C77 H77 120.1 . .
C76 C77 H77 120.1 . .
C73 C78 C77 119.2(7) . .
C73 C78 H78 120.4 . .
C77 C78 H78 120.4 . .
C54 P6A C67A 105.2(10) . .
C54 P6A C73A 101.9(10) . .
C67A P6A C73A 106.8(13) . .
C54 P6A Se6A 114.4(6) . .
C67A P6A Se6A 110.2(7) . .
C73A P6A Se6A 117.2(8) . .
C72A C67A C68A 118.9(11) . .
C72A C67A P6A 120.3(10) . .
C68A C67A P6A 120.7(10) . .
C67A C68A C69A 121.3(11) . .
C67A C68A H68A 119.3 . .
C69A C68A H68A 119.3 . .
C70A C69A C68A 117.7(11) . .
C70A C69A H69A 121.2 . .
C68A C69A H69A 121.2 . .
C71A C70A C69A 121.5(12) . .
C71A C70A H70A 119.2 . .
C69A C70A H70A 119.2 . .
C70A C71A C72A 120.1(12) . .
C70A C71A H71A 120.0 . .
C72A C71A H71A 120.0 . .
C67A C72A C71A 120.0(11) . .
C67A C72A H72A 120.0 . .
C71A C72A H72A 120.0 . .
C74A C73A C78A 115.8(11) . .
C74A C73A P6A 126.1(12) . .
C78A C73A P6A 117.4(11) . .
C73A C74A C75A 123.4(11) . .
C73A C74A H74A 118.3 . .
C75A C74A H74A 118.3 . .
C76A C75A C74A 117.7(11) . .
C76A C75A H75A 121.1 . .
C74A C75A H75A 121.1 . .
C75A C76A C77A 121.0(11) . .
C75A C76A H76A 119.5 . .
C77A C76A H76A 119.5 . .
C76A C77A C78A 120.4(11) . .
C76A C77A H77A 119.8 . .
C78A C77A H77A 119.8 . .
C77A C78A C73A 121.3(11) . .
C77A C78A H78A 119.3 . .
C73A C78A H78A 119.3 . .
C82 O1 C79 104.8(4) . .
C82 O1 K1 98.7(4) . .
C79 O1 K1 147.6(5) . .
C82 O1 K1 147.4(5) . 2_666
C79 O1 K1 100.0(3) . 2_666
K1 O1 K1 69.01(11) . 2_666
O1 C79 C80 105.6(4) . .
O1 C79 H79A 110.6 . .
C80 C79 H79A 110.6 . .
O1 C79 H79B 110.6 . .
C80 C79 H79B 110.6 . .
H79A C79 H79B 108.8 . .
C79 C80 C81 104.3(4) . .
C79 C80 H80A 110.9 . .
C81 C80 H80A 110.9 . .
C79 C80 H80B 110.9 . .
C81 C80 H80B 110.9 . .
H80A C80 H80B 108.9 . .
C80 C81 C82 104.6(4) . .
C80 C81 H81A 110.8 . .
C82 C81 H81A 110.8 . .
C80 C81 H81B 110.8 . .
C82 C81 H81B 110.8 . .
H81A C81 H81B 108.9 . .
O1 C82 C81 105.9(5) . .
O1 C82 K1 56.6(3) . .
C81 C82 K1 124.6(7) . .
O1 C82 H82A 110.6 . .
C81 C82 H82A 110.6 . .
K1 C82 H82A 54.0 . .
O1 C82 H82B 110.6 . .
C81 C82 H82B 110.6 . .
K1 C82 H82B 124.9 . .
H82A C82 H82B 108.7 . .
C82A O1A C79A 105.3(12) . .
C82A O1A K1 96.9(11) . .
C79A O1A K1 157.7(13) . .
O1A C79A C80A 104.0(13) . .
O1A C79A H79C 110.9 . .
C80A C79A H79C 110.9 . .
O1A C79A H79D 110.9 . .
C80A C79A H79D 110.9 . .
H79C C79A H79D 109.0 . .
C81A C80A C79A 103.4(13) . .
C81A C80A H80C 111.1 . .
C79A C80A H80C 111.1 . .
C81A C80A H80D 111.1 . .
C79A C80A H80D 111.1 . .
H80C C80A H80D 109.0 . .
C80A C81A C82A 103.1(12) . .
C80A C81A H81C 111.1 . .
C82A C81A H81C 111.1 . .
C80A C81A H81D 111.1 . .
C82A C81A H81D 111.1 . .
H81C C81A H81D 109.1 . .
O1A C82A C81A 109.8(13) . .
O1A C82A K1 58.3(9) . .
C81A C82A K1 156(2) . .
O1A C82A H82C 109.7 . .
C81A C82A H82C 109.7 . .
K1 C82A H82C 61.7 . .
O1A C82A H82D 109.7 . .
C81A C82A H82D 109.7 . .
K1 C82A H82D 94.7 . .
H82C C82A H82D 108.2 . .
C86 O2 C83 105.7(4) . .
C86 O2 K1 112.7(3) . .
C83 O2 K1 109.7(3) . .
C86 O2 K1 126.2(3) . 2_666
C83 O2 K1 121.1(3) . 2_666
K1 O2 K1 76.61(9) . 2_666
O2 C83 C84 103.1(4) . .
O2 C83 K1 47.9(2) . .
C84 C83 K1 93.2(3) . .
O2 C83 H83A 111.1 . .
C84 C83 H83A 111.1 . .
K1 C83 H83A 152.3 . .
O2 C83 H83B 111.1 . .
C84 C83 H83B 111.1 . .
K1 C83 H83B 71.8 . .
H83A C83 H83B 109.1 . .
C85 C84 C83 104.1(4) . .
C85 C84 H84A 110.9 . .
C83 C84 H84A 110.9 . .
C85 C84 H84B 110.9 . .
C83 C84 H84B 110.9 . .
H84A C84 H84B 109.0 . .
C86 C85 C84 103.9(4) . .
C86 C85 H85A 111.0 . .
C84 C85 H85A 111.0 . .
C86 C85 H85B 111.0 . .
C84 C85 H85B 111.0 . .
H85A C85 H85B 109.0 . .
O2 C86 C85 108.2(5) . .
O2 C86 H86A 110.0 . .
C85 C86 H86A 110.0 . .
O2 C86 H86B 110.0 . .
C85 C86 H86B 110.0 . .
H86A C86 H86B 108.4 . .
C86A O2A C83A 105.3(9) . .
C86A O2A K1 109.6(16) . 2_666
C83A O2A K1 131.0(18) . 2_666
C86A O2A K1 126.2(19) . .
C83A O2A K1 106.2(19) . .
K1 O2A K1 79.3(4) 2_666 .
O2A C83A C84A 105.5(9) . .
O2A C83A K1 50.5(14) . .
C84A C83A K1 105(2) . .
O2A C83A H83C 110.6 . .
C84A C83A H83C 110.7 . .
K1 C83A H83C 143.2 . .
O2A C83A H83D 110.6 . .
C84A C83A H83D 110.6 . .
K1 C83A H83D 63.7 . .
H83C C83A H83D 108.8 . .
C85A C84A C83A 104.2(8) . .
C85A C84A H84C 110.9 . .
C83A C84A H84C 110.9 . .
C85A C84A H84D 110.9 . .
C83A C84A H84D 110.9 . .
H84C C84A H84D 108.9 . .
C84A C85A C86A 104.9(7) . .
C84A C85A H85C 110.8 . .
C86A C85A H85C 110.8 . .
C84A C85A H85D 110.8 . .
C86A C85A H85D 110.8 . .
H85C C85A H85D 108.8 . .
O2A C86A C85A 106.0(9) . .
O2A C86A K1 47.6(12) . 2_666
C85A C86A K1 153.6(13) . 2_666
O2A C86A H86C 110.5 . .
C85A C86A H86C 110.5 . .
K1 C86A H86C 84.5 2_666 .
O2A C86A H86D 110.5 . .
C85A C86A H86D 110.5 . .
K1 C86A H86D 83.2 2_666 .
H86C C86A H86D 108.7 . .
C87 O3 C90 111.0(7) . .
O3 C87 C88 102.9(7) . .
O3 C87 H87A 111.2 . .
C88 C87 H87A 111.2 . .
O3 C87 H87B 111.2 . .
C88 C87 H87B 111.2 . .
H87A C87 H87B 109.1 . .
C89 C88 C87 103.1(7) . .
C89 C88 H88A 111.2 . .
C87 C88 H88A 111.2 . .
C89 C88 H88B 111.2 . .
C87 C88 H88B 111.2 . .
H88A C88 H88B 109.1 . .
C88 C89 C90 102.0(7) . .
C88 C89 H89A 111.4 . .
C90 C89 H89A 111.4 . .
C88 C89 H89B 111.4 . .
C90 C89 H89B 111.4 . .
H89A C89 H89B 109.2 . .
O3 C90 C89 108.6(7) . .
O3 C90 H90A 110.0 . .
C89 C90 H90A 110.0 . .
O3 C90 H90B 110.0 . .
C89 C90 H90B 110.0 . .
H90A C90 H90B 108.4 . .
C90A O3A C87A 98.2(12) . .
O3A C87A C88A 106.6(12) . .
O3A C87A H87C 110.4 . .
C88A C87A H87C 110.4 . .
O3A C87A H87D 110.4 . .
C88A C87A H87D 110.4 . .
H87C C87A H87D 108.6 . .
C89A C88A C87A 98.5(11) . .
C89A C88A H88C 112.1 . .
C87A C88A H88C 112.1 . .
C89A C88A H88D 112.1 . .
C87A C88A H88D 112.1 . .
H88C C88A H88D 109.7 . .
C88A C89A C90A 104.8(11) . .
C88A C89A H89C 110.8 . .
C90A C89A H89C 110.8 . .
C88A C89A H89D 110.8 . .
C90A C89A H89D 110.8 . .
H89C C89A H89D 108.9 . .
O3A C90A C89A 105.5(12) . .
O3A C90A H90C 110.6 . .
C89A C90A H90C 110.6 . .
O3A C90A H90D 110.6 . .
C89A C90A H90D 110.6 . .
H90C C90A H90D 108.8 . .
C90B O3B C87B 103.3(18) . .
O3B C87B C88B 103.4(17) . .
O3B C87B H87E 111.1 . .
C88B C87B H87E 111.1 . .
O3B C87B H87F 111.1 . .
C88B C87B H87F 111.1 . .
H87E C87B H87F 109.0 . .
C89B C88B C87B 104.0(14) . .
C89B C88B H88E 111.0 . .
C87B C88B H88E 111.0 . .
C89B C88B H88F 111.0 . .
C87B C88B H88F 111.0 . .
H88E C88B H88F 109.0 . .
C88B C89B C90B 103.3(14) . .
C88B C89B H89E 111.1 . .
C90B C89B H89E 111.1 . .
C88B C89B H89F 111.1 . .
C90B C89B H89F 111.1 . .
H89E C89B H89F 109.1 . .
O3B C90B C89B 106.8(17) . .
O3B C90B H90E 110.4 . .
C89B C90B H90E 110.4 . .
O3B C90B H90F 110.4 . .
C89B C90B H90F 110.4 . .
H90E C90B H90F 108.6 . .

loop_
_geom_bond_atom_site_label_1
_geom_bond_atom_site_label_2
_geom_bond_distance
_geom_bond_site_symmetry_2
Se3 P3 2.1385(7) .
Se3 Co1 2.6637(4) .
Se4 P4 2.1030(7) .
Se5 P5 2.1342(8) .
Se5 Co1 2.5962(4) .
Co1 N1 2.088(4) .
Co1 N4 2.093(2) .
Co1 N1A 2.094(4) .
Co1 N7 2.131(2) .
Co1 Se1A 2.631(4) .
Co1 Se1 2.634(4) .
Co1 K1 3.8770(8) .
K1 O2A 2.73(3) 2_666
K1 N2A 2.785(5) .
K1 O2 2.788(3) .
K1 O2A 2.789(10) .
K1 N8 2.831(2) .
K1 N2 2.835(5) .
K1 O1A 2.854(8) .
K1 O1 2.858(4) .
K1 O2 2.895(4) 2_666
K1 N5 2.940(2) .
K1 N7 3.224(2) .
K1 O1 3.325(7) 2_666
P3 C29 1.803(4) .
P3 C27 1.804(2) .
P3 C35A 1.809(6) .
P3 C35B 1.810(7) .
P3 C29A 1.814(6) .
P3 C29B 1.830(6) .
P3 C35 1.834(5) .
P4 C28 1.798(2) .
P4 C41 1.817(3) .
P4 C41A 1.817(3) .
P4 C47 1.820(3) .
P5 C53 1.801(2) .
P5 C61A 1.808(7) .
P5 C61 1.809(5) .
P5 C55 1.814(5) .
P5 C55A 1.817(7) .
N4 N5 1.337(3) .
N4 C27 1.357(3) .
N5 N6 1.328(3) .
N6 C28 1.355(3) .
N7 N8 1.334(3) .
N7 C53 1.357(3) .
N8 N9 1.330(3) .
N9 C54 1.356(3) .
C1 N1 1.353(5) .
C1 C2 1.401(5) .
C1 P1 1.799(4) .
C2 N3 1.354(5) .
C2 P2 1.797(4) .
N1 N2 1.339(5) .
N2 N3 1.342(5) .
P1 C9 1.803(5) .
P1 C3 1.827(5) .
P1 Se1 2.143(4) .
C3 C8 1.385(6) .
C3 C4 1.396(5) .
C4 C5 1.393(6) .
C4 H4 0.9500 .
C5 C6 1.368(7) .
C5 H5 0.9500 .
C6 C7 1.376(6) .
C6 H6 0.9500 .
C7 C8 1.383(6) .
C7 H7 0.9500 .
C8 H8 0.9500 .
C9 C10 1.388(6) .
C9 C14 1.395(5) .
C10 C11 1.418(6) .
C10 H10 0.9500 .
C11 C12 1.377(6) .
C11 H11 0.9500 .
C12 C13 1.363(7) .
C12 H12 0.9500 .
C13 C14 1.387(6) .
C13 H13 0.9500 .
C14 H14 0.9500 .
P2 C15 1.813(5) .
P2 C21 1.828(4) .
P2 Se2 2.114(4) .
C15 C20 1.380(5) .
C15 C16 1.392(5) .
C16 C17 1.381(6) .
C16 H16 0.9500 .
C17 C18 1.362(6) .
C17 H17 0.9500 .
C18 C19 1.368(6) .
C18 H18 0.9500 .
C19 C20 1.399(6) .
C19 H19 0.9500 .
C20 H20 0.9500 .
C21 C26 1.382(6) .
C21 C22 1.396(6) .
C22 C23 1.391(6) .
C22 H22 0.9500 .
C23 C24 1.371(6) .
C23 H23 0.9500 .
C24 C25 1.396(6) .
C24 H24 0.9500 .
C25 C26 1.391(5) .
C25 H25 0.9500 .
C26 H26 0.9500 .
C1A N1A 1.354(5) .
C1A C2A 1.397(5) .
C1A P1A 1.802(4) .
C2A N3A 1.349(5) .
C2A P2A 1.803(4) .
N1A N2A 1.341(5) .
N2A N3A 1.330(5) .
P1A C9A 1.813(5) .
P1A C3A 1.817(5) .
P1A Se1A 2.135(4) .
C3A C8A 1.383(6) .
C3A C4A 1.387(6) .
C4A C5A 1.390(6) .
C4A H4A 0.9500 .
C5A C6A 1.352(8) .
C5A H5A 0.9500 .
C6A C7A 1.372(7) .
C6A H6A 0.9500 .
C7A C8A 1.401(6) .
C7A H7A 0.9500 .
C8A H8A 0.9500 .
C9A C10A 1.378(6) .
C9A C14A 1.399(6) .
C10A C11A 1.419(6) .
C10A H10A 0.9500 .
C11A C12A 1.368(7) .
C11A H11A 0.9500 .
C12A C13A 1.364(8) .
C12A H12A 0.9500 .
C13A C14A 1.392(7) .
C13A H13A 0.9500 .
C14A H14A 0.9500 .
P2A C15A 1.818(5) .
P2A C21A 1.822(5) .
P2A C21B 1.826(8) .
P2A Se2A 2.102(4) .
C15A C16A 1.382(6) .
C15A C20A 1.393(6) .
C16A C17A 1.390(6) .
C16A H16A 0.9500 .
C17A C18A 1.361(7) .
C17A H17A 0.9500 .
C18A C19A 1.383(7) .
C18A H18A 0.9500 .
C19A C20A 1.386(6) .
C19A H19A 0.9500 .
C20A H20A 0.9500 .
C21A C26A 1.375(8) .
C21A C22A 1.397(8) .
C22A C23A 1.398(8) .
C22A H22A 0.9500 .
C23A C24A 1.367(8) .
C23A H23A 0.9500 .
C24A C25A 1.379(8) .
C24A H24A 0.9500 .
C25A C26A 1.399(7) .
C25A H25A 0.9500 .
C26A H26A 0.9500 .
C21B C26B 1.381(13) .
C21B C22B 1.393(13) .
C22B C23B 1.383(13) .
C22B H22B 0.9500 .
C23B C24B 1.403(13) .
C23B H23B 0.9500 .
C24B C25B 1.388(13) .
C24B H24B 0.9500 .
C25B C26B 1.395(13) .
C25B H25B 0.9500 .
C26B H26B 0.9500 .
C27 C28 1.393(3) .
C29 C30 1.377(6) .
C29 C34 1.398(6) .
C30 C31 1.388(6) .
C30 H30 0.9500 .
C31 C32 1.372(6) .
C31 H31 0.9500 .
C32 C33 1.366(7) .
C32 H32 0.9500 .
C33 C34 1.385(6) .
C33 H33 0.9500 .
C34 H34 0.9500 .
C35 C36 1.398(7) .
C35 C40 1.398(6) .
C36 C37 1.398(6) .
C36 H36 0.9500 .
C37 C38 1.381(7) .
C37 H37 0.9500 .
C38 C39 1.380(7) .
C38 H38 0.9500 .
C39 C40 1.390(6) .
C39 H39 0.9500 .
C40 H40 0.9500 .
C29A C30A 1.379(7) .
C29A C34A 1.391(6) .
C30A C31A 1.384(7) .
C30A H30A 0.9500 .
C31A C32A 1.370(7) .
C31A H31A 0.9500 .
C32A C33A 1.371(7) .
C32A H32A 0.9500 .
C33A C34A 1.387(7) .
C33A H33A 0.9500 .
C34A H34A 0.9500 .
C35A C40A 1.385(7) .
C35A C36A 1.391(7) .
C36A C37A 1.391(7) .
C36A H36A 0.9500 .
C37A C38A 1.382(8) .
C37A H37A 0.9500 .
C38A C39A 1.385(8) .
C38A H38A 0.9500 .
C39A C40A 1.394(7) .
C39A H39A 0.9500 .
C40A H40A 0.9500 .
C29B C30B 1.381(7) .
C29B C34B 1.396(7) .
C30B C31B 1.385(6) .
C30B H30B 0.9500 .
C31B C32B 1.373(8) .
C31B H31B 0.9500 .
C32B C33B 1.367(8) .
C32B H32B 0.9500 .
C33B C34B 1.385(8) .
C33B H33B 0.9500 .
C34B H34B 0.9500 .
C35B C40B 1.381(8) .
C35B C36B 1.391(8) .
C36B C37B 1.391(8) .
C36B H36B 0.9500 .
C37B C38B 1.382(8) .
C37B H37B 0.9500 .
C38B C39B 1.386(8) .
C38B H38B 0.9500 .
C39B C40B 1.394(8) .
C39B H39B 0.9500 .
C40B H40B 0.9500 .
C41 C46 1.386(10) .
C41 C42 1.386(10) .
C42 C43 1.376(10) .
C42 H42 0.9500 .
C43 C44 1.375(9) .
C43 H43 0.9500 .
C44 C45 1.370(9) .
C44 H44 0.9500 .
C45 C46 1.393(10) .
C45 H45 0.9500 .
C46 H46 0.9500 .
C41A C42A 1.390(10) .
C41A C46A 1.391(10) .
C42A C43A 1.402(10) .
C42A H42A 0.9500 .
C43A C44A 1.377(10) .
C43A H43A 0.9500 .
C44A C45A 1.375(9) .
C44A H44A 0.9500 .
C45A C46A 1.388(10) .
C45A H45A 0.9500 .
C46A H46A 0.9500 .
C47 C48 1.383(4) .
C47 C52 1.390(4) .
C48 C49 1.384(5) .
C48 H48 0.9500 .
C49 C50 1.354(6) .
C49 H49 0.9500 .
C50 C51 1.374(6) .
C50 H50 0.9500 .
C51 C52 1.389(5) .
C51 H51 0.9500 .
C52 H52 0.9500 .
C53 C54 1.395(3) .
C54 P6 1.803(4) .
C54 P6A 1.815(7) .
C55 C60 1.368(8) .
C55 C56 1.397(8) .
C56 C57 1.388(8) .
C56 H56 0.9500 .
C57 C58 1.345(10) .
C57 H57 0.9500 .
C58 C59 1.374(9) .
C58 H58 0.9500 .
C59 C60 1.401(8) .
C59 H59 0.9500 .
C60 H60 0.9500 .
C61 C66 1.373(8) .
C61 C62 1.404(11) .
C62 C63 1.386(7) .
C62 H62 0.9500 .
C63 C64 1.352(9) .
C63 H63 0.9500 .
C64 C65 1.365(9) .
C64 H64 0.9500 .
C65 C66 1.383(8) .
C65 H65 0.9500 .
C66 H66 0.9500 .
C55A C56A 1.379(12) .
C55A C60A 1.389(11) .
C56A C57A 1.394(11) .
C56A H56A 0.9500 .
C57A C58A 1.374(12) .
C57A H57A 0.9500 .
C58A C59A 1.352(12) .
C58A H58A 0.9500 .
C59A C60A 1.377(10) .
C59A H59A 0.9500 .
C60A H60A 0.9500 .
C61A C66A 1.378(12) .
C61A C62A 1.392(12) .
C62A C63A 1.394(10) .
C62A H62A 0.9500 .
C63A C64A 1.386(11) .
C63A H63A 0.9500 .
C64A C65A 1.383(12) .
C64A H64A 0.9500 .
C65A C66A 1.379(12) .
C65A H65A 0.9500 .
C66A H66A 0.9500 .
P6 C67 1.814(7) .
P6 C73 1.817(7) .
P6 Se6 2.086(6) .
C67 C72 1.378(8) .
C67 C68 1.383(8) .
C68 C69 1.384(8) .
C68 H68 0.9500 .
C69 C70 1.376(8) .
C69 H69 0.9500 .
C70 C71 1.374(9) .
C70 H70 0.9500 .
C71 C72 1.392(8) .
C71 H71 0.9500 .
C72 H72 0.9500 .
C73 C78 1.372(8) .
C73 C74 1.405(8) .
C74 C75 1.379(8) .
C74 H74 0.9500 .
C75 C76 1.376(9) .
C75 H75 0.9500 .
C76 C77 1.386(8) .
C76 H76 0.9500 .
C77 C78 1.385(7) .
C77 H77 0.9500 .
C78 H78 0.9500 .
P6A C67A 1.821(12) .
P6A C73A 1.841(11) .
P6A Se6A 2.108(10) .
C67A C72A 1.375(12) .
C67A C68A 1.387(12) .
C68A C69A 1.393(11) .
C68A H68A 0.9500 .
C69A C70A 1.375(12) .
C69A H69A 0.9500 .
C70A C71A 1.364(12) .
C70A H70A 0.9500 .
C71A C72A 1.381(11) .
C71A H71A 0.9500 .
C72A H72A 0.9500 .
C73A C74A 1.405(12) .
C73A C78A 1.410(12) .
C74A C75A 1.405(11) .
C74A H74A 0.9500 .
C75A C76A 1.380(11) .
C75A H75A 0.9500 .
C76A C77A 1.381(10) .
C76A H76A 0.9500 .
C77A C78A 1.386(12) .
C77A H77A 0.9500 .
C78A H78A 0.9500 .
O1 C82 1.436(6) .
O1 C79 1.437(6) .
O1 K1 3.325(7) 2_666
C79 C80 1.514(6) .
C79 H79A 0.9900 .
C79 H79B 0.9900 .
C80 C81 1.515(6) .
C80 H80A 0.9900 .
C80 H80B 0.9900 .
C81 C82 1.529(7) .
C81 H81A 0.9900 .
C81 H81B 0.9900 .
C82 H82A 0.9900 .
C82 H82B 0.9900 .
O1A C82A 1.407(14) .
O1A C79A 1.420(14) .
C79A C80A 1.525(15) .
C79A H79C 0.9900 .
C79A H79D 0.9900 .
C80A C81A 1.497(15) .
C80A H80C 0.9900 .
C80A H80D 0.9900 .
C81A C82A 1.501(15) .
C81A H81C 0.9900 .
C81A H81D 0.9900 .
C82A H82C 0.9900 .
C82A H82D 0.9900 .
O2 C86 1.424(6) .
O2 C83 1.429(5) .
O2 K1 2.895(4) 2_666
C83 C84 1.523(6) .
C83 H83A 0.9900 .
C83 H83B 0.9900 .
C84 C85 1.518(7) .
C84 H84A 0.9900 .
C84 H84B 0.9900 .
C85 C86 1.488(8) .
C85 H85A 0.9900 .
C85 H85B 0.9900 .
C86 H86A 0.9900 .
C86 H86B 0.9900 .
O2A C86A 1.434(11) .
O2A C83A 1.435(11) .
O2A K1 2.73(3) 2_666
C83A C84A 1.516(11) .
C83A H83C 0.9900 .
C83A H83D 0.9900 .
C84A C85A 1.511(11) .
C84A H84C 0.9900 .
C84A H84D 0.9900 .
C85A C86A 1.530(11) .
C85A H85C 0.9900 .
C85A H85D 0.9900 .
C86A K1 3.48(3) 2_666
C86A H86C 0.9900 .
C86A H86D 0.9900 .
O3 C87 1.376(10) .
O3 C90 1.406(9) .
C87 C88 1.595(10) .
C87 H87A 0.9900 .
C87 H87B 0.9900 .
C88 C89 1.452(11) .
C88 H88A 0.9900 .
C88 H88B 0.9900 .
C89 C90 1.514(10) .
C89 H89A 0.9900 .
C89 H89B 0.9900 .
C90 H90A 0.9900 .
C90 H90B 0.9900 .
O3A C90A 1.403(13) .
O3A C87A 1.409(14) .
C87A C88A 1.579(14) .
C87A H87C 0.9900 .
C87A H87D 0.9900 .
C88A C89A 1.502(15) .
C88A H88C 0.9900 .
C88A H88D 0.9900 .
C89A C90A 1.514(15) .
C89A H89C 0.9900 .
C89A H89D 0.9900 .
C90A H90C 0.9900 .
C90A H90D 0.9900 .
O3B C90B 1.405(16) .
O3B C87B 1.431(16) .
C87B C88B 1.537(16) .
C87B H87E 0.9900 .
C87B H87F 0.9900 .
C88B C89B 1.502(16) .
C88B H88E 0.9900 .
C88B H88F 0.9900 .
C89B C90B 1.506(16) .
C89B H89E 0.9900 .
C89B H89F 0.9900 .
C90B H90E 0.9900 .
C90B H90F 0.9900 .

loop_
_geom_torsion_atom_site_label_1
_geom_torsion_atom_site_label_2
_geom_torsion_atom_site_label_3
_geom_torsion_atom_site_label_4
_geom_torsion
_geom_torsion_site_symmetry_1
_geom_torsion_site_symmetry_4
C27 N4 N5 N6 0.9(3) . .
Co1 N4 N5 N6 -161.59(15) . .
K1 N4 N5 N6 138.2(2) . .
C27 N4 N5 K1 -137.31(15) . .
Co1 N4 N5 K1 60.16(15) . .
N4 N5 N6 C28 -0.5(3) . .
K1 N5 N6 C28 122.84(18) . .
C53 N7 N8 N9 0.6(3) . .
Co1 N7 N8 N9 -151.68(16) . .
K1 N7 N8 N9 135.9(2) . .
C53 N7 N8 K1 -135.35(15) . .
Co1 N7 N8 K1 72.40(14) . .
N7 N8 N9 C54 -0.4(3) . .
K1 N8 N9 C54 114.7(2) . .
N1 C1 C2 N3 -0.07(13) . .
P1 C1 C2 N3 176.0(8) . .
N1 C1 C2 P2 -179.6(7) . .
P1 C1 C2 P2 -3.6(11) . .
C2 C1 N1 N2 -0.04(13) . .
P1 C1 N1 N2 -176.9(7) . .
C2 C1 N1 Co1 162.6(8) . .
P1 C1 N1 Co1 -14.3(7) . .
C2 C1 N1 K1 -55.1(4) . .
P1 C1 N1 K1 128.1(5) . .
C1 N1 N2 N3 0.1(2) . .
Co1 N1 N2 N3 -164.9(7) . .
K1 N1 N2 N3 136.6(5) . .
C1 N1 N2 K1 -136.5(4) . .
Co1 N1 N2 K1 58.5(5) . .
N1 N2 N3 C2 -0.2(3) . .
K1 N2 N3 C2 125.6(5) . .
C1 C2 N3 N2 0.2(2) . .
P2 C2 N3 N2 179.8(6) . .
N1 C1 P1 C9 -111.7(4) . .
C2 C1 P1 C9 72.7(8) . .
N1 C1 P1 C3 127.6(4) . .
C2 C1 P1 C3 -48.1(8) . .
N1 C1 P1 Se1 6.9(5) . .
C2 C1 P1 Se1 -168.8(7) . .
C1 P1 C3 C8 -89.3(7) . .
C9 P1 C3 C8 150.7(6) . .
Se1 P1 C3 C8 29.9(7) . .
C1 P1 C3 C4 93.1(6) . .
C9 P1 C3 C4 -26.9(7) . .
Se1 P1 C3 C4 -147.7(6) . .
C8 C3 C4 C5 -0.1(11) . .
P1 C3 C4 C5 177.4(5) . .
C3 C4 C5 C6 1.4(10) . .
C4 C5 C6 C7 -0.6(11) . .
C5 C6 C7 C8 -1.5(11) . .
C6 C7 C8 C3 2.8(10) . .
C4 C3 C8 C7 -2.0(11) . .
P1 C3 C8 C7 -179.6(5) . .
C1 P1 C9 C10 39.6(6) . .
C3 P1 C9 C10 160.4(6) . .
Se1 P1 C9 C10 -78.1(6) . .
C1 P1 C9 C14 -151.5(5) . .
C3 P1 C9 C14 -30.7(6) . .
Se1 P1 C9 C14 90.9(6) . .
C14 C9 C10 C11 14.8(10) . .
P1 C9 C10 C11 -176.0(5) . .
C9 C10 C11 C12 -19.6(9) . .
C10 C11 C12 C13 14.4(9) . .
C11 C12 C13 C14 -4.0(10) . .
C12 C13 C14 C9 -1.1(9) . .
C10 C9 C14 C13 -4.6(10) . .
P1 C9 C14 C13 -173.2(5) . .
N3 C2 P2 C15 -104.0(5) . .
C1 C2 P2 C15 75.5(7) . .
N3 C2 P2 C21 4.9(5) . .
C1 C2 P2 C21 -175.6(6) . .
N3 C2 P2 Se2 129.5(4) . .
C1 C2 P2 Se2 -51.0(7) . .
C2 P2 C15 C20 26.1(8) . .
C21 P2 C15 C20 -83.9(7) . .
Se2 P2 C15 C20 152.5(7) . .
C2 P2 C15 C16 -159.9(6) . .
C21 P2 C15 C16 90.1(7) . .
Se2 P2 C15 C16 -33.5(8) . .
C20 C15 C16 C17 -3.0(11) . .
P2 C15 C16 C17 -177.2(6) . .
C15 C16 C17 C18 1.7(11) . .
C16 C17 C18 C19 2.0(10) . .
C17 C18 C19 C20 -4.1(11) . .
C16 C15 C20 C19 0.8(12) . .
P2 C15 C20 C19 174.9(6) . .
C18 C19 C20 C15 2.7(12) . .
C2 P2 C21 C26 -58.7(8) . .
C15 P2 C21 C26 51.7(8) . .
Se2 P2 C21 C26 176.1(7) . .
C2 P2 C21 C22 129.3(7) . .
C15 P2 C21 C22 -120.4(7) . .
Se2 P2 C21 C22 4.0(8) . .
C26 C21 C22 C23 3.5(12) . .
P2 C21 C22 C23 175.9(5) . .
C21 C22 C23 C24 -5.0(10) . .
C22 C23 C24 C25 7.3(10) . .
C23 C24 C25 C26 -8.1(9) . .
C22 C21 C26 C25 -4.3(11) . .
P2 C21 C26 C25 -176.3(5) . .
C24 C25 C26 C21 6.6(9) . .
N1A C1A C2A N3A 0.3(6) . .
P1A C1A C2A N3A -173.3(8) . .
N1A C1A C2A P2A -172.1(7) . .
P1A C1A C2A P2A 14.2(13) . .
C2A C1A N1A N2A -0.5(6) . .
P1A C1A N1A N2A 174.4(7) . .
C2A C1A N1A Co1 167.2(8) . .
P1A C1A N1A Co1 -17.8(9) . .
C2A C1A N1A K1 -50.9(7) . .
P1A C1A N1A K1 124.0(5) . .
C1A N1A N2A N3A 0.5(6) . .
Co1 N1A N2A N3A -168.5(7) . .
K1 N1A N2A N3A 139.2(6) . .
C1A N1A N2A K1 -138.7(5) . .
Co1 N1A N2A K1 52.3(7) . .
N1A N2A N3A C2A -0.3(6) . .
K1 N2A N3A C2A 130.1(5) . .
C1A C2A N3A N2A 0.0(6) . .
P2A C2A N3A N2A 173.7(5) . .
N1A C1A P1A C9A -103.9(5) . .
C2A C1A P1A C9A 69.2(9) . .
N1A C1A P1A C3A 136.1(5) . .
C2A C1A P1A C3A -50.8(9) . .
N1A C1A P1A Se1A 14.8(6) . .
C2A C1A P1A Se1A -172.1(8) . .
C1A P1A C3A C8A -74.8(7) . .
C9A P1A C3A C8A 166.6(6) . .
Se1A P1A C3A C8A 44.4(7) . .
C1A P1A C3A C4A 107.3(6) . .
C9A P1A C3A C4A -11.2(7) . .
Se1A P1A C3A C4A -133.5(6) . .
C8A C3A C4A C5A -4.1(10) . .
P1A C3A C4A C5A 173.7(5) . .
C3A C4A C5A C6A 2.8(10) . .
C4A C5A C6A C7A -0.7(10) . .
C5A C6A C7A C8A -0.1(10) . .
C4A C3A C8A C7A 3.3(10) . .
P1A C3A C8A C7A -174.6(5) . .
C6A C7A C8A C3A -1.2(10) . .
C1A P1A C9A C10A 19.3(6) . .
C3A P1A C9A C10A 138.7(6) . .
Se1A P1A C9A C10A -98.2(6) . .
C1A P1A C9A C14A -163.4(5) . .
C3A P1A C9A C14A -43.9(6) . .
Se1A P1A C9A C14A 79.2(5) . .
C14A C9A C10A C11A -13.8(9) . .
P1A C9A C10A C11A 163.5(5) . .
C9A C10A C11A C12A 20.5(9) . .
C10A C11A C12A C13A -15.1(9) . .
C11A C12A C13A C14A 2.9(9) . .
C12A C13A C14A C9A 4.0(9) . .
C10A C9A C14A C13A 1.8(9) . .
P1A C9A C14A C13A -175.6(5) . .
N3A C2A P2A C15A -102.5(5) . .
C1A C2A P2A C15A 69.3(8) . .
N3A C2A P2A C21A 6.1(6) . .
C1A C2A P2A C21A 177.9(7) . .
N3A C2A P2A Se2A 131.4(5) . .
C1A C2A P2A Se2A -56.8(8) . .
C2A P2A C15A C16A -149.6(6) . .
C21A P2A C15A C16A 100.9(8) . .
Se2A P2A C15A C16A -24.5(8) . .
C2A P2A C15A C20A 30.8(7) . .
C21A P2A C15A C20A -78.7(7) . .
Se2A P2A C15A C20A 156.0(6) . .
C20A C15A C16A C17A 3.7(11) . .
P2A C15A C16A C17A -175.8(5) . .
C15A C16A C17A C18A -3.1(10) . .
C16A C17A C18A C19A 0.6(10) . .
C17A C18A C19A C20A 1.2(10) . .
C18A C19A C20A C15A -0.6(11) . .
C16A C15A C20A C19A -1.8(12) . .
P2A C15A C20A C19A 177.7(6) . .
C2A P2A C21A C26A -83.9(12) . .
C15A P2A C21A C26A 24.0(12) . .
Se2A P2A C21A C26A 150.6(10) . .
C2A P2A C21A C22A 95.5(11) . .
C15A P2A C21A C22A -156.6(10) . .
Se2A P2A C21A C22A -30.0(12) . .
C26A C21A C22A C23A -1.8(18) . .
P2A C21A C22A C23A 178.8(8) . .
C21A C22A C23A C24A 7.0(16) . .
C22A C23A C24A C25A -14.5(14) . .
C23A C24A C25A C26A 16.9(14) . .
C22A C21A C26A C25A 4.2(18) . .
P2A C21A C26A C25A -176.4(8) . .
C24A C25A C26A C21A -11.8(15) . .
C26B C21B C22B C23B -1(3) . .
C21B C22B C23B C24B -14(2) . .
C22B C23B C24B C25B 27(2) . .
C23B C24B C25B C26B -25(2) . .
C22B C21B C26B C25B 3(3) . .
C24B C25B C26B C21B 10(2) . .
N5 N4 C27 C28 -1.0(2) . .
Co1 N4 C27 C28 159.52(16) . .
K1 N4 C27 C28 -61.0(3) . .
N5 N4 C27 P3 175.58(16) . .
Co1 N4 C27 P3 -23.9(3) . .
K1 N4 C27 P3 115.51(19) . .
C29 P3 C27 N4 -109.1(3) . .
C35A P3 C27 N4 138.8(5) . .
C35B P3 C27 N4 136.3(9) . .
C29A P3 C27 N4 -101.2(4) . .
C29B P3 C27 N4 -108.4(3) . .
C35 P3 C27 N4 129.2(3) . .
Se3 P3 C27 N4 12.60(19) . .
C29 P3 C27 C28 66.1(3) . .
C35A P3 C27 C28 -46.0(5) . .
C35B P3 C27 C28 -48.5(9) . .
C29A P3 C27 C28 74.1(4) . .
C29B P3 C27 C28 66.8(4) . .
C35 P3 C27 C28 -55.6(4) . .
Se3 P3 C27 C28 -172.2(2) . .
N5 N6 C28 C27 -0.1(3) . .
N5 N6 C28 P4 173.86(17) . .
N4 C27 C28 N6 0.6(3) . .
P3 C27 C28 N6 -174.9(2) . .
N4 C27 C28 P4 -172.24(18) . .
P3 C27 C28 P4 12.2(4) . .
C41 P4 C28 N6 -102.6(7) . .
C41A P4 C28 N6 -102.4(7) . .
C47 P4 C28 N6 8.0(2) . .
Se4 P4 C28 N6 131.39(17) . .
C41 P4 C28 C27 69.6(7) . .
C41A P4 C28 C27 69.9(7) . .
C47 P4 C28 C27 -179.8(2) . .
Se4 P4 C28 C27 -56.4(2) . .
C27 P3 C29 C30 38.5(3) . .
C35 P3 C29 C30 160.7(6) . .
Se3 P3 C29 C30 -81.7(3) . .
C27 P3 C29 C34 -145.3(3) . .
C35 P3 C29 C34 -23.1(6) . .
Se3 P3 C29 C34 94.6(3) . .
C34 C29 C30 C31 0.01(3) . .
P3 C29 C30 C31 176.5(4) . .
C29 C30 C31 C32 0.00(3) . .
C30 C31 C32 C33 0.01(7) . .
C31 C32 C33 C34 -0.02(9) . .
C32 C33 C34 C29 0.02(9) . .
C30 C29 C34 C33 -0.02(7) . .
P3 C29 C34 C33 -176.1(4) . .
C29 P3 C35 C36 -32.7(14) . .
C27 P3 C35 C36 88.6(12) . .
Se3 P3 C35 C36 -153.3(11) . .
C29 P3 C35 C40 149.7(9) . .
C27 P3 C35 C40 -88.9(11) . .
Se3 P3 C35 C40 29.1(12) . .
C40 C35 C36 C37 -1.0(17) . .
P3 C35 C36 C37 -178.6(8) . .
C35 C36 C37 C38 1.7(14) . .
C36 C37 C38 C39 -1.6(13) . .
C37 C38 C39 C40 0.8(13) . .
C38 C39 C40 C35 -0.2(14) . .
C36 C35 C40 C39 0.3(18) . .
P3 C35 C40 C39 178.0(8) . .
C27 P3 C29A C30A 8.1(6) . .
C35A P3 C29A C30A 128.5(7) . .
Se3 P3 C29A C30A -107.1(5) . .
C27 P3 C29A C34A -173.6(5) . .
C35A P3 C29A C34A -53.2(8) . .
Se3 P3 C29A C34A 71.2(6) . .
C34A C29A C30A C31A 0.08(15) . .
P3 C29A C30A C31A 178.4(7) . .
C29A C30A C31A C32A 0.08(15) . .
C30A C31A C32A C33A -0.2(3) . .
C31A C32A C33A C34A 0.1(5) . .
C32A C33A C34A C29A 0.0(5) . .
C30A C29A C34A C33A -0.1(3) . .
P3 C29A C34A C33A -178.5(8) . .
C27 P3 C35A C40A -78.2(6) . .
C29A P3 C35A C40A 165.4(5) . .
Se3 P3 C35A C40A 45.1(6) . .
C27 P3 C35A C36A 106.0(7) . .
C29A P3 C35A C36A -10.4(10) . .
Se3 P3 C35A C36A -130.7(7) . .
C40A C35A C36A C37A 0.01(15) . .
P3 C35A C36A C37A 175.5(10) . .
C35A C36A C37A C38A -0.01(15) . .
C36A C37A C38A C39A 0.0(3) . .
C37A C38A C39A C40A 0.0(4) . .
C36A C35A C40A C39A 0.0(3) . .
P3 C35A C40A C39A -176.1(9) . .
C38A C39A C40A C35A 0.0(4) . .
C27 P3 C29B C30B 18.4(7) . .
C35B P3 C29B C30B 135.5(18) . .
Se3 P3 C29B C30B -99.7(7) . .
C27 P3 C29B C34B -169.5(5) . .
C35B P3 C29B C34B -52.4(17) . .
Se3 P3 C29B C34B 72.4(5) . .
C34B C29B C30B C31B 0.00(3) . .
P3 C29B C30B C31B 171.7(8) . .
C29B C30B C31B C32B 0.00(3) . .
C30B C31B C32B C33B 0.00(7) . .
C31B C32B C33B C34B 0.00(9) . .
C32B C33B C34B C29B 0.00(9) . .
C30B C29B C34B C33B 0.00(7) . .
P3 C29B C34B C33B -173.1(6) . .
C27 P3 C35B C40B -70(4) . .
C29B P3 C35B C40B 176(3) . .
Se3 P3 C35B C40B 51(4) . .
C27 P3 C35B C36B 118(3) . .
C29B P3 C35B C36B 4(4) . .
Se3 P3 C35B C36B -121(3) . .
C40B C35B C36B C37B -2(5) . .
P3 C35B C36B C37B 170(2) . .
C35B C36B C37B C38B 0(4) . .
C36B C37B C38B C39B 8(3) . .
C37B C38B C39B C40B -13(3) . .
C36B C35B C40B C39B -4(5) . .
P3 C35B C40B C39B -175(3) . .
C38B C39B C40B C35B 11(4) . .
C28 P4 C41 C46 19.7(19) . .
C47 P4 C41 C46 -91.2(18) . .
Se4 P4 C41 C46 145.7(15) . .
C28 P4 C41 C42 -163.6(13) . .
C47 P4 C41 C42 85.5(14) . .
Se4 P4 C41 C42 -37.6(17) . .
C46 C41 C42 C43 -2(2) . .
P4 C41 C42 C43 -178.5(10) . .
C41 C42 C43 C44 1.3(17) . .
C42 C43 C44 C45 0.3(15) . .
C43 C44 C45 C46 -1.5(16) . .
C42 C41 C46 C45 0(3) . .
P4 C41 C46 C45 176.9(12) . .
C44 C45 C46 C41 1(2) . .
C28 P4 C41A C42A -152.9(16) . .
C47 P4 C41A C42A 96.9(17) . .
Se4 P4 C41A C42A -28(2) . .
C28 P4 C41A C46A 27.5(18) . .
C47 P4 C41A C46A -82.7(17) . .
Se4 P4 C41A C46A 152.6(14) . .
C46A C41A C42A C43A 4(3) . .
P4 C41A C42A C43A -175.6(12) . .
C41A C42A C43A C44A -4.3(18) . .
C42A C43A C44A C45A 1.0(16) . .
C43A C44A C45A C46A 2.5(17) . .
C44A C45A C46A C41A -3(2) . .
C42A C41A C46A C45A 0(3) . .
P4 C41A C46A C45A 179.1(12) . .
C28 P4 C47 C48 -76.3(3) . .
C41 P4 C47 C48 33.6(6) . .
C41A P4 C47 C48 31.0(6) . .
Se4 P4 C47 C48 158.5(2) . .
C28 P4 C47 C52 105.7(2) . .
C41 P4 C47 C52 -144.4(6) . .
C41A P4 C47 C52 -147.0(6) . .
Se4 P4 C47 C52 -19.5(3) . .
C52 C47 C48 C49 0.1(5) . .
P4 C47 C48 C49 -177.9(3) . .
C47 C48 C49 C50 -1.3(6) . .
C48 C49 C50 C51 1.3(7) . .
C49 C50 C51 C52 0.1(6) . .
C50 C51 C52 C47 -1.3(6) . .
C48 C47 C52 C51 1.2(5) . .
P4 C47 C52 C51 179.3(3) . .
N8 N7 C53 C54 -0.6(3) . .
Co1 N7 C53 C54 149.56(16) . .
K1 N7 C53 C54 -67.1(3) . .
N8 N7 C53 P5 176.16(15) . .
Co1 N7 C53 P5 -33.7(2) . .
K1 N7 C53 P5 109.6(2) . .
C61A P5 C53 N7 146.1(9) . .
C61 P5 C53 N7 145.5(6) . .
C55 P5 C53 N7 -94.4(3) . .
C55A P5 C53 N7 -96.8(4) . .
Se5 P5 C53 N7 27.11(19) . .
C61A P5 C53 C54 -38.6(10) . .
C61 P5 C53 C54 -39.2(6) . .
C55 P5 C53 C54 80.9(4) . .
C55A P5 C53 C54 78.5(5) . .
Se5 P5 C53 C54 -157.6(2) . .
N8 N9 C54 C53 0.0(3) . .
N8 N9 C54 P6 173.0(3) . .
N8 N9 C54 P6A 173.1(4) . .
N7 C53 C54 N9 0.3(3) . .
P5 C53 C54 N9 -175.2(2) . .
N7 C53 C54 P6 -171.0(3) . .
P5 C53 C54 P6 13.4(5) . .
N7 C53 C54 P6A -170.2(6) . .
P5 C53 C54 P6A 14.3(7) . .
C53 P5 C55 C60 -57.3(8) . .
C61 P5 C55 C60 63.2(12) . .
Se5 P5 C55 C60 -177.7(7) . .
C53 P5 C55 C56 119.2(7) . .
C61 P5 C55 C56 -120.3(11) . .
Se5 P5 C55 C56 -1.2(8) . .
C60 C55 C56 C57 0.2(13) . .
P5 C55 C56 C57 -176.3(6) . .
C55 C56 C57 C58 -2.9(14) . .
C56 C57 C58 C59 3.9(16) . .
C57 C58 C59 C60 -2.2(17) . .
C56 C55 C60 C59 1.5(13) . .
P5 C55 C60 C59 177.9(6) . .
C58 C59 C60 C55 -0.5(15) . .
C53 P5 C61 C66 -49(2) . .
C55 P5 C61 C66 -168.6(18) . .
Se5 P5 C61 C66 70(2) . .
C53 P5 C61 C62 144.0(14) . .
C55 P5 C61 C62 24.2(19) . .
Se5 P5 C61 C62 -96.8(15) . .
C66 C61 C62 C63 6(3) . .
P5 C61 C62 C63 173.0(10) . .
C61 C62 C63 C64 0.5(16) . .
C62 C63 C64 C65 -3.7(16) . .
C63 C64 C65 C66 1(2) . .
C62 C61 C66 C65 -9(3) . .
P5 C61 C66 C65 -176.0(16) . .
C64 C65 C66 C61 6(3) . .
C53 P5 C55A C56A 153.3(6) . .
C61A P5 C55A C56A -92.3(16) . .
Se5 P5 C55A C56A 33.4(7) . .
C53 P5 C55A C60A -28.4(8) . .
C61A P5 C55A C60A 86.0(17) . .
Se5 P5 C55A C60A -148.3(6) . .
C60A C55A C56A C57A 0.01(14) . .
P5 C55A C56A C57A 178.4(9) . .
C55A C56A C57A C58A -0.07(15) . .
C56A C57A C58A C59A 0.2(3) . .
C57A C58A C59A C60A -0.3(4) . .
C58A C59A C60A C55A 0.2(5) . .
C56A C55A C60A C59A -0.1(3) . .
P5 C55A C60A C59A -178.4(9) . .
C53 P5 C61A C66A -57(3) . .
C55A P5 C61A C66A -170(3) . .
Se5 P5 C61A C66A 61(4) . .
C53 P5 C61A C62A 114(3) . .
C55A P5 C61A C62A 1(4) . .
Se5 P5 C61A C62A -127(3) . .
C66A C61A C62A C63A -14(5) . .
P5 C61A C62A C63A 176(2) . .
C61A C62A C63A C64A 7(3) . .
C62A C63A C64A C65A 0(2) . .
C63A C64A C65A C66A -1(3) . .
C62A C61A C66A C65A 13(6) . .
P5 C61A C66A C65A -176(3) . .
C64A C65A C66A C61A -6(5) . .
N9 C54 P6 C67 22.1(5) . .
C53 C54 P6 C67 -167.3(4) . .
N9 C54 P6 C73 -89.3(7) . .
C53 C54 P6 C73 81.3(7) . .
N9 C54 P6 Se6 147.6(3) . .
C53 C54 P6 Se6 -41.8(6) . .
C54 P6 C67 C72 -84.2(10) . .
C73 P6 C67 C72 26.4(11) . .
Se6 P6 C67 C72 146.4(9) . .
C54 P6 C67 C68 100.4(9) . .
C73 P6 C67 C68 -149.0(9) . .
Se6 P6 C67 C68 -29.1(10) . .
C72 C67 C68 C69 2.8(15) . .
P6 C67 C68 C69 178.4(7) . .
C67 C68 C69 C70 -2.6(12) . .
C68 C69 C70 C71 0.6(11) . .
C69 C70 C71 C72 1.2(11) . .
C68 C67 C72 C71 -1.0(14) . .
P6 C67 C72 C71 -176.4(7) . .
C70 C71 C72 C67 -1.0(11) . .
C54 P6 C73 C78 19.1(18) . .
C67 P6 C73 C78 -90.9(17) . .
Se6 P6 C73 C78 147.6(15) . .
C54 P6 C73 C74 -154.6(13) . .
C67 P6 C73 C74 95.4(15) . .
Se6 P6 C73 C74 -26.1(16) . .
C78 C73 C74 C75 3(3) . .
P6 C73 C74 C75 177.1(11) . .
C73 C74 C75 C76 -1.0(18) . .
C74 C75 C76 C77 -1.3(14) . .
C75 C76 C77 C78 1.6(13) . .
C74 C73 C78 C77 -3(3) . .
P6 C73 C78 C77 -176.3(11) . .
C76 C77 C78 C73 0.6(18) . .
N9 C54 P6A C67A 17.3(8) . .
C53 C54 P6A C67A -172.6(6) . .
N9 C54 P6A C73A -94.0(12) . .
C53 C54 P6A C73A 76.0(13) . .
N9 C54 P6A Se6A 138.4(5) . .
C53 C54 P6A Se6A -51.5(10) . .
C54 P6A C67A C72A -68(2) . .
C73A P6A C67A C72A 40(2) . .
Se6A P6A C67A C72A 167.9(17) . .
C54 P6A C67A C68A 109.7(19) . .
C73A P6A C67A C68A -142.5(19) . .
Se6A P6A C67A C68A -14(2) . .
C72A C67A C68A C69A -6(3) . .
P6A C67A C68A C69A 176.4(15) . .
C67A C68A C69A C70A 2(2) . .
C68A C69A C70A C71A 4(2) . .
C69A C70A C71A C72A -7(2) . .
C68A C67A C72A C71A 3(3) . .
P6A C67A C72A C71A -178.9(14) . .
C70A C71A C72A C67A 3(2) . .
C54 P6A C73A C74A -155(3) . .
C67A P6A C73A C74A 95(3) . .
Se6A P6A C73A C74A -29(4) . .
C54 P6A C73A C78A 36(3) . .
C67A P6A C73A C78A -74(3) . .
Se6A P6A C73A C78A 162(2) . .
C78A C73A C74A C75A -6(5) . .
P6A C73A C74A C75A -175(2) . .
C73A C74A C75A C76A 1(3) . .
C74A C75A C76A C77A 4(2) . .
C75A C76A C77A C78A -3(2) . .
C76A C77A C78A C73A -2(4) . .
C74A C73A C78A C77A 7(5) . .
P6A C73A C78A C77A 177(2) . .
C82 O1 C79 C80 39.2(7) . .
K1 O1 C79 C80 -95.6(8) . .
K1 O1 C79 C80 -162.1(4) 2_666 .
O1 C79 C80 C81 -26.5(7) . .
C79 C80 C81 C82 4.5(8) . .
C79 O1 C82 C81 -36.1(8) . .
K1 O1 C82 C81 121.3(7) . .
K1 O1 C82 C81 -174.5(5) 2_666 .
C79 O1 C82 K1 -157.4(7) . .
K1 O1 C82 K1 64.2(6) 2_666 .
C80 C81 C82 O1 18.9(8) . .
C80 C81 C82 K1 78.9(6) . .
C82A O1A C79A C80A 37(3) . .
K1 O1A C79A C80A -147(6) . .
O1A C79A C80A C81A -36(3) . .
C79A C80A C81A C82A 20(3) . .
C79A O1A C82A C81A -25(3) . .
K1 O1A C82A C81A 156(2) . .
C79A O1A C82A K1 178(3) . .
C80A C81A C82A O1A 2(3) . .
C80A C81A C82A K1 58(4) . .
C86 O2 C83 C84 39.5(5) . .
K1 O2 C83 C84 -82.4(4) . .
K1 O2 C83 C84 -168.3(3) 2_666 .
C86 O2 C83 K1 121.8(4) . .
K1 O2 C83 K1 -85.9(3) 2_666 .
O2 C83 C84 C85 -32.9(5) . .
K1 C83 C84 C85 -80.3(4) . .
C83 C84 C85 C86 14.3(6) . .
C83 O2 C86 C85 -31.2(5) . .
K1 O2 C86 C85 88.7(5) . .
K1 O2 C86 C85 178.4(3) 2_666 .
C84 C85 C86 O2 9.3(6) . .
C86A O2A C83A C84A 39(2) . .
K1 O2A C83A C84A 173.0(18) 2_666 .
K1 O2A C83A C84A -97(2) . .
C86A O2A C83A K1 136(2) . .
K1 O2A C83A K1 -89.8(17) 2_666 .
O2A C83A C84A C85A -27(3) . .
K1 C83A C84A C85A -80(2) . .
C83A C84A C85A C86A 7(3) . .
C83A O2A C86A C85A -34(3) . .
K1 O2A C86A C85A -179.0(19) 2_666 .
K1 O2A C86A C85A 90(2) . .
C83A O2A C86A K1 145(2) . 2_666
K1 O2A C86A K1 -91.0(18) . 2_666
C84A C85A C86A O2A 16(3) . .
C84A C85A C86A K1 14(6) . 2_666
C90 O3 C87 C88 -20.7(12) . .
O3 C87 C88 C89 34.1(14) . .
C87 C88 C89 C90 -32.6(14) . .
C87 O3 C90 C89 0.5(14) . .
C88 C89 C90 O3 22.0(15) . .
C90A O3A C87A C88A 49.1(19) . .
O3A C87A C88A C89A -29(2) . .
C87A C88A C89A C90A -1(2) . .
C87A O3A C90A C89A -49.3(19) . .
C88A C89A C90A O3A 31(2) . .
C90B O3B C87B C88B -43(4) . .
O3B C87B C88B C89B 28(4) . .
C87B C88B C89B C90B -3(5) . .
C87B O3B C90B C89B 42(4) . .
C88B C89B C90B O3B -23(5) . .
